data_7160255
loop_
_publ_author_name
'Feng, Lijun'
'Hua, Xinqiang'
'Shang, Jihai'
'Shao, Xiangfeng'

_publ_section_title
;
 Coordination Complexes of PIII-Doped Hetero-buckybowls and Their
 Applications in Catalysis
;
_journal_name_full 'Organic &amp; Biomolecular Chemistry'
_journal_paper_doi 10.1039/D4OB01737D
_journal_year 2024
_chemical_formula_moiety 'C48 H59 Au Cl O6 P Te2'
_chemical_formula_sum 'C48 H59 Au Cl O6 P Te2'
_chemical_formula_weight 1250.53
_chemical_name_common 6-AuCl
_chemical_name_systematic 6-AuCl
_space_group_crystal_system monoclinic
_space_group_IT_number 14
_space_group_name_Hall '-P 2ybc'
_space_group_name_H-M_alt 'P 1 21/c 1'
_atom_sites_solution_hydrogens geom
_atom_sites_solution_primary dual
_audit_creation_date 2023-08-15
_audit_creation_method
;
Olex2 1.5
(compiled 2021.12.09 svn.r5202d8cf for OlexSys, GUI svn.r6439)
;
_audit_update_record
;
2024-05-15 deposited with the CCDC.	2024-11-21 downloaded from the CCDC.
;
_cell_angle_alpha 90
_cell_angle_beta 90.7583(4)
_cell_angle_gamma 90
_cell_formula_units_Z 8
_cell_length_a 9.95628(4)
_cell_length_b 33.13649(19)
_cell_length_c 29.23546(13)
_cell_measurement_reflns_used 36912
_cell_measurement_temperature 149.99(11)
_cell_measurement_theta_max 75.7870
_cell_measurement_theta_min 2.0110
_cell_volume 9644.41(8)
_computing_cell_refinement 'CrysAlisPro 1.171.40.84a (Rigaku OD, 2020)'
_computing_data_collection 'CrysAlisPro 1.171.40.84a (Rigaku OD, 2020)'
_computing_data_reduction 'CrysAlisPro 1.171.40.84a (Rigaku OD, 2020)'
_computing_molecular_graphics 'Olex2 1.5 (Dolomanov et al., 2009)'
_computing_publication_material 'Olex2 1.5 (Dolomanov et al., 2009)'
_computing_structure_refinement 'SHELXL 2013/2 (Sheldrick, 2015)'
_computing_structure_solution 'SHELXT  (Sheldrick, 2015)'
_diffrn_ambient_environment N~2~
_diffrn_ambient_temperature 149.99(11)
_diffrn_detector 'Hybrid Pixel Array Detector'
_diffrn_detector_area_resol_mean 10.0000
_diffrn_detector_type HyPix
_diffrn_measured_fraction_theta_full 0.994
_diffrn_measured_fraction_theta_max 0.945
_diffrn_measurement_details
;
List of Runs (angles in degrees, time in seconds):

  # Type    Start    End  Width  t~exp~   \w     \q     \k     \f   Frames
#--------------------------------------------------------------------------
  1  \w    -29.00  33.00   0.50    0.09    --  -43.05  19.00 -30.00  124
  2  \w    -34.00   3.00   0.50    0.09    --   43.05 -19.00 -90.00   74
  3  \w    -27.00  -2.00   0.50    0.09    --   43.05 -19.00 -30.00   50
  4  \w     36.00  86.00   0.50    0.38    --  109.26 -94.00  90.00  100
  5  \w     54.00  98.00   0.50    0.38    --  109.26-117.00  87.00   88
  6  \w     46.00 111.00   0.50    0.38    --  109.26-125.00 150.00  130
  7  \w     53.00  92.00   0.50    0.09    --   43.05-117.00  87.00   78
  8  \w     40.00  66.00   0.50    0.38    --  109.26 -61.00 120.00   52
  9  \w     35.00  68.00   0.50    0.38    --  109.26 -61.00 150.00   66
 10  \w     98.00 172.00   0.50    0.38    --  109.26  45.00 -30.00  148
 11  \w     74.00 154.00   0.50    0.38    --  109.26 160.00 -33.00  160
 12  \w     62.00  87.00   0.50    0.09    --   43.05 160.00 -33.00   50
 13  \w    104.00 129.00   0.50    0.38    --  109.26 117.00 174.00   50
 14  \w    -37.00  23.00   0.50    0.09    --   43.05 -19.00-180.00  120
 15  \w     76.00 101.00   0.50    0.09    --   43.05-160.00 -64.00   50
 16  \w     61.00  86.00   0.50    0.38    --  109.26-160.00 -64.00   50
 17  \w    -80.00 -55.00   0.50    0.09    --  -43.05 117.00 174.00   50
 18  \w    -54.00 -24.00   0.50    0.38    -- -100.00  45.00  60.00   60
 19  \w    -53.00 -26.00   0.50    0.38    -- -100.00  45.00   0.00   54
 20  \w    -51.00 -25.00   0.50    0.38    -- -100.00  45.00 -30.00   52
 21  \w    -52.00 -24.00   0.50    0.38    -- -100.00  45.00  30.00   56
 22  \w    -54.00 -24.00   0.50    0.38    -- -100.00  45.00 120.00   60
 23  \w    -54.00 -28.00   0.50    0.38    -- -100.00  45.00 150.00   52
 24  \w    -60.00 -26.00   0.50    0.38    -- -100.00 125.00  90.00   68
 25  \w    -91.00 -66.00   0.50    0.38    -- -100.00 117.00 174.00   50
 26  \w   -111.00 -81.00   0.50    0.38    -- -100.00 125.00  90.00   60
 27  \w   -111.00 -86.00   0.50    0.38    -- -100.00 160.00 -33.00   50
 28  \w    -74.00 -49.00   0.50    0.38    -- -100.00  61.00-180.00   50
 29  \w    -52.00 -27.00   0.50    0.38    -- -100.00  45.00-180.00   50
 30  \w   -119.00 -81.00   0.50    0.38    -- -100.00 -45.00 -90.00   76
 31  \w   -114.00 -83.00   0.50    0.09    --  -43.05-160.00 -64.00   62
 32  \w   -132.00-107.00   0.50    0.38    -- -100.00-160.00 -64.00   50
 33  \w   -172.00 -83.00   0.50    0.38    -- -100.00-125.00  60.00  178
 34  \w   -155.00-130.00   0.50    0.38    -- -100.00-117.00  87.00   50
 35  \w   -176.00-132.00   0.50    0.38    -- -100.00 -45.00 -90.00   88
;
_diffrn_measurement_device 'four-circle diffractometer'
_diffrn_measurement_device_type 'ROD, Synergy Custom system, HyPix'
_diffrn_measurement_method '\w scans'
_diffrn_orient_matrix_type 'CrysAlisPro convention (1999,Acta A55,543-557)'
_diffrn_orient_matrix_UB_11 -0.0001215000
_diffrn_orient_matrix_UB_12 -0.0303243000
_diffrn_orient_matrix_UB_13 -0.0399413000
_diffrn_orient_matrix_UB_21 0.0290673000
_diffrn_orient_matrix_UB_22 0.0346171000
_diffrn_orient_matrix_UB_23 -0.0336391000
_diffrn_orient_matrix_UB_31 0.1519752000
_diffrn_orient_matrix_UB_32 -0.0066137000
_diffrn_orient_matrix_UB_33 0.0071198000
_diffrn_radiation_monochromator mirror
_diffrn_radiation_probe x-ray
_diffrn_radiation_type 'Cu K\a'
_diffrn_radiation_wavelength 1.54184
_diffrn_reflns_av_R_equivalents 0.0453
_diffrn_reflns_av_unetI/netI 0.0380
_diffrn_reflns_Laue_measured_fraction_full 0.994
_diffrn_reflns_Laue_measured_fraction_max 0.945
_diffrn_reflns_limit_h_max 12
_diffrn_reflns_limit_h_min -7
_diffrn_reflns_limit_k_max 41
_diffrn_reflns_limit_k_min -40
_diffrn_reflns_limit_l_max 36
_diffrn_reflns_limit_l_min -36
_diffrn_reflns_number 74034
_diffrn_reflns_point_group_measured_fraction_full 0.994
_diffrn_reflns_point_group_measured_fraction_max 0.945
_diffrn_reflns_theta_full 67.684
_diffrn_reflns_theta_max 76.061
_diffrn_reflns_theta_min 2.015
_diffrn_source 'Rotating-anode X-ray tube'
_diffrn_source_type 'Rigaku (Cu) X-ray Source'
_exptl_absorpt_coefficient_mu 16.275
_exptl_absorpt_correction_T_max 1.00000
_exptl_absorpt_correction_T_min 0.27318
_exptl_absorpt_correction_type multi-scan
_exptl_absorpt_process_details
;
CrysAlisPro 1.171.40.84a (Rigaku Oxford Diffraction, 2020)
Empirical absorption correction using spherical harmonics,
implemented in SCALE3 ABSPACK scaling algorithm.
;
_exptl_crystal_colour 'clear light yellow'
_exptl_crystal_colour_lustre clear
_exptl_crystal_colour_modifier light
_exptl_crystal_colour_primary yellow
_exptl_crystal_density_diffrn 1.723
_exptl_crystal_description needle
_exptl_crystal_F_000 4880
_exptl_crystal_size_max 0.05
_exptl_crystal_size_mid 0.02
_exptl_crystal_size_min 0.01
_refine_diff_density_max 1.243
_refine_diff_density_min -1.109
_refine_diff_density_rms 0.128
_refine_ls_extinction_method none
_refine_ls_goodness_of_fit_ref 1.057
_refine_ls_hydrogen_treatment constr
_refine_ls_matrix_type full
_refine_ls_number_parameters 1230
_refine_ls_number_reflns 19062
_refine_ls_number_restraints 1572
_refine_ls_restrained_S_all 1.057
_refine_ls_R_factor_all 0.0486
_refine_ls_R_factor_gt 0.0434
_refine_ls_shift/su_max 0.003
_refine_ls_shift/su_mean 0.000
_refine_ls_structure_factor_coef Fsqd
_refine_ls_weighting_details
;
 w=1/[\s^2^(Fo^2^)+(0.0516P)^2^+32.2274P]
 where P=(Fo^2^+2Fc^2^)/3
;
_refine_ls_weighting_scheme calc
_refine_ls_wR_factor_gt 0.1102
_refine_ls_wR_factor_ref 0.1132
_reflns_Friedel_coverage 0.000
_reflns_number_gt 17069
_reflns_number_total 19062
_reflns_threshold_expression 'I > 2\s(I)'
_cod_data_source_file d4ob01737d2.cif
_cod_data_source_block 6-AuCl
_cod_database_code 7160255
_shelxl_version_number 2013-2
_shelx_space_group_comment
;
The symmetry employed for this shelxl refinement is uniquely defined
by the following loop, which should always be used as a source of
symmetry information in preference to the above space-group names.
They are only intended as comments.
;
_shelx_estimated_absorpt_t_max 0.854
_shelx_estimated_absorpt_t_min 0.497
_olex2_refinement_description
;
1. Fixed Uiso
 At 1.2 times of:
  All C(H) groups, All C(H,H) groups
 At 1.5 times of:
  All C(H,H,H) groups, All C(H,H,H,H,H,H) groups
2. Restrained distances
 C12-C02Z = C02Z-C20
 1.54 with sigma of 0.02
 C02Z-C20 = C20-C13
 1.54 with sigma of 0.02
 C02I-C02P = C02P-C9
 1.54 with sigma of 0.02
 C02P-C9 = C9-C24
 1.54 with sigma of 0.02
 C17-C8 = C8-C11
 1.54 with sigma of 0.02
 C8-C11 = C11-C24
 1.54 with sigma of 0.02
 C02Y-C22 = C22-C97
 1.54 with sigma of 0.02
 C12-C20
 2.507 with sigma of 0.04
 C02Z-C13
 2.507 with sigma of 0.04
 C8-C24
 2.507 with sigma of 0.04
 C17-C11
 2.507 with sigma of 0.04
 C02I-C9
 2.507 with sigma of 0.04
 C02P-C24
 2.507 with sigma of 0.04
 C02Y-C97
 2.507 with sigma of 0.04
3. Uiso/Uaniso restraints and constraints
All non-hydrogen atoms have similar U: within 2A with sigma of 0.01 and sigma
for terminal atoms of 0.02 within 2A
Uanis(C01T) \\sim Ueq, Uanis(C7) \\sim Ueq, Uanis(C01N) \\sim Ueq, Uanis(C6)
\\sim Ueq, Uanis(C022) \\sim Ueq, Uanis(C3) \\sim Ueq, Uanis(C027) \\sim Ueq,
Uanis(C0) \\sim Ueq, Uanis(C029) \\sim Ueq, Uanis(O9) \\sim Ueq, Uanis(C5)
\\sim Ueq, Uanis(O9A) \\sim Ueq, Uanis(C02A) \\sim Ueq, Uanis(O7) \\sim Ueq,
Uanis(O7A) \\sim Ueq, Uanis(C4) \\sim Ueq: with sigma of 0.01 and sigma for
terminal atoms of 0.02
Uanis(C17) \\sim Ueq, Uanis(C02I) \\sim Ueq, Uanis(C02P) \\sim Ueq, Uanis(C8)
\\sim Ueq, Uanis(C11) \\sim Ueq, Uanis(C9) \\sim Ueq: with sigma of 0.01 and
sigma for terminal atoms of 0.02
Uanis(C19) \\sim Ueq, Uanis(C02Y) \\sim Ueq, Uanis(C18) \\sim Ueq, Uanis(C22)
\\sim Ueq: with sigma of 0.01 and sigma for terminal atoms of 0.02
Uanis(C97) \\sim Ueq, Uanis(C21) \\sim Ueq: with sigma of 0.01 and sigma for
terminal atoms of 0.02
4. Rigid body (RIGU) restrains
 C12, C02Z, C13, C20
 with sigma for 1-2 distances of 0.01 and sigma for 1-3 distances of 0.02
 Te, C16, Te1, C01N, O7, C01T, C022, C027, H20A, C029, C9, C02A, C02I, C22,
 C02P, C02Y, C20, H20B, O9
 with sigma for 1-2 distances of 0.01 and sigma for 1-3 distances of 0.02
 C24, C17, C02S, C18, C8, Te1A, C0, C7, C3, C11, TeA, C19, C4, C5, O7A, O9A, C6
 with sigma for 1-2 distances of 0.01 and sigma for 1-3 distances of 0.02
 O7A, C17, C8, C11, C24
 with sigma for 1-2 distances of 0.01 and sigma for 1-3 distances of 0.02
 C02I, C02P, C9, C24, O7
 with sigma for 1-2 distances of 0.01 and sigma for 1-3 distances of 0.02
5. Others
 Sof(Te1A)=Sof(TeA)=1-FVAR(1)
 Sof(Te)=Sof(Te1)=FVAR(1)
 Fixed Sof: C01N(0.5) C01T(0.5) C022(0.5) C027(0.5) C029(0.55) C02A(0.45)
 H24A(0.7) H24B(0.7) H24C(0.7) H24D(0.3) H24E(0.3) H24F(0.3) C02I(0.7)
 H02A(0.7) H02B(0.7) C02P(0.7) H02I(0.7) H02J(0.7) C02S(0.5) H02K(0.5)
 H02L(0.5) C02Y(0.5) H02P(0.5) H02Q(0.5) O9(0.5) O7(0.55) C9(0.7) H9A(0.7)
 H9B(0.7) C0(0.5) C3(0.5) C4(0.55) C5(0.45) O7A(0.45) O9A(0.5) C6(0.5) C7(0.5)
 C8(0.3) H8A(0.3) H8B(0.3) C11(0.3) H11A(0.3) H11B(0.3) C17(0.3) H17A(0.3)
 H17B(0.3) C16(0.5) H16A(0.5) H16B(0.5) C19(0.5) H19A(0.5) H19B(0.5) C22(0.5)
 H22A(0.5) H22B(0.5) C18(0.5) H18A(0.5) H18B(0.5) C21(0.65) H21A(0.65)
 H21B(0.65) H21C(0.65) C97(0.35) H97A(0.35) H97B(0.35) H97C(0.35)
6.a Secondary CH2 refined with riding coordinates:
 C01C(H01A,H01B), C01D(H01C,H01D), C01I(H01G,H01I), C01Q(H01M,H01N), C01V(H01O,
 H01P), C01W(H01Q,H01T), C020(H02T,H02U), C021(H02V,H02W), C023(H02X,H02Y),
 C024(H02Z,H), C026(H02,HA), C02B(H2,HD), C02C(H3,HE), C02D(H4,HF), C02E(H5,HG),
  C02G(H6,HH), C02I(H02A,H02B), C02J(H7,HI), C02L(H02C,H02D), C02M(H02E,H02F),
 C02O(H02G,H02H), C02P(H02I,H02J), C02S(H02K,H02L), C02Y(H02P,H02Q), C02Z(H02R,
 H02S), C030(H03A,H03B), C032(H03C,H03D), C10(H10A,H10B), C14(H14A,H14B),
 C15(H15A,H15B), C40(H40A,H40B), C12(H12A,H12B), C9(H9A,H9B), C1(H1A,H1B),
 C8(H8A,H8B), C11(H11A,H11B), C17(H17A,H17B), C16(H16A,H16B), C19(H19A,H19B),
 C22(H22A,H22B), C18(H18A,H18B), C20(H20A,H20B)
6.b Aromatic/amide H refined with riding coordinates:
 C019(H019), C01E(H01E), C01F(H01F), C01H(H01H), C01J(H01J), C01K(H01K),
 C01L(H01L), C01R(H01R), C01S(H01S), C01U(H01U)
6.c Idealised Me refined as rotating group:
 C028(H1,HB,HC), C24(H24A,H24B,H24C), C24(H24D,H24E,H24F), C02K(H8,HJ,HK),
 C02Q(H9,HL,HM), C02R(H10,HN,HO), C02V(H11,HP,HQ), C02W(H12,HR,HS), C02X(H02M,
 H02N,H02O), C23(H23A,H23B,H23C), C13(H13A,H13B,H13C), C2(H2A,H2B,H2C),
 C21(H21A,H21B,H21C), C97(H97A,H97B,H97C)
;
_olex2_submission_special_instructions 'No special instructions were received'
_oxdiff_exptl_absorpt_empirical_details
;
Empirical correction (ABSPACK) includes:
- Absorption correction using spherical harmonics
- Frame scaling
;
_oxdiff_exptl_absorpt_empirical_full_max 2.751
_oxdiff_exptl_absorpt_empirical_full_min 0.542

loop_
_space_group_symop_operation_xyz
'x, y, z'
'-x, y+1/2, -z+1/2'
'-x, -y, -z'
'x, -y-1/2, z-1/2'

loop_
_atom_site_label
_atom_site_type_symbol
_atom_site_fract_x
_atom_site_fract_y
_atom_site_fract_z
_atom_site_U_iso_or_equiv
_atom_site_adp_type
_atom_site_occupancy
_atom_site_site_symmetry_order
_atom_site_calc_flag
_atom_site_refinement_flags_posn
_atom_site_refinement_flags_adp
_atom_site_refinement_flags_occupancy
_atom_site_disorder_assembly
_atom_site_disorder_group
Au1 Au 0.55108(2) 0.56087(2) 0.59053(2) 0.03624(7) Uani 1 1 d . . . . .
Au Au 1.15073(2) 0.54599(2) 0.88960(2) 0.03808(7) Uani 1 1 d . . . . .
Te3 Te 1.15950(3) 0.55400(2) 0.77480(2) 0.03352(8) Uani 1 1 d . . . . .
Te2 Te 1.00375(4) 0.74706(2) 0.69470(2) 0.04585(10) Uani 1 1 d . . . . .
Te Te 0.5436(2) 0.55623(16) 0.70513(8) 0.0462(5) Uani 0.426(11) 1 d . U P A 1
Te1 Te 0.7468(3) 0.74090(10) 0.7987(2) 0.0628(7) Uani 0.426(11) 1 d . U P A 1
P5 P 0.76497(12) 0.58059(4) 0.59195(4) 0.0307(2) Uani 1 1 d . U . . .
P4 P 0.93629(13) 0.56520(4) 0.89030(4) 0.0367(3) Uani 1 1 d . U . . .
Cl1 Cl 1.37176(13) 0.52807(5) 0.88386(5) 0.0510(3) Uani 1 1 d . . . . .
Cl Cl 0.33329(15) 0.53892(6) 0.59120(7) 0.0642(4) Uani 1 1 d . . . . .
O00B O 0.8444(4) 0.48983(10) 0.63029(12) 0.0352(7) Uani 1 1 d . U . . .
O00C O 1.2533(4) 0.64882(13) 0.82782(12) 0.0435(9) Uani 1 1 d . U . . .
O00D O 1.0210(4) 0.47790(11) 0.70534(12) 0.0370(8) Uani 1 1 d . U . . .
O00E O 0.8105(4) 0.74493(12) 0.59385(14) 0.0449(9) Uani 1 1 d . U . . .
O00F O 0.7062(4) 0.68183(12) 0.55141(13) 0.0443(9) Uani 1 1 d . U . . .
O00G O 1.1844(4) 0.72430(14) 0.79582(15) 0.0516(10) Uani 1 1 d . U . . .
O00H O 1.0207(5) 0.6528(2) 0.94384(18) 0.0734(15) Uani 1 1 d . U . . .
O00I O 0.6487(6) 0.4803(2) 0.76514(18) 0.0808(16) Uani 1 1 d . U . . .
O00J O 0.8072(6) 0.47786(16) 0.8385(2) 0.0713(13) Uani 1 1 d . U . . .
C00K C 0.9916(5) 0.58789(15) 0.70411(17) 0.0323(10) Uani 1 1 d . U . . .
C00L C 0.9817(5) 0.51615(15) 0.69319(16) 0.0316(9) Uani 1 1 d . U . . .
C00M C 0.8929(5) 0.52183(15) 0.65461(16) 0.0307(9) Uani 1 1 d . U . . .
C00N C 1.0281(5) 0.54935(15) 0.71794(16) 0.0316(10) Uani 1 1 d . U . . .
C00O C 0.7799(5) 0.67236(16) 0.58954(17) 0.0363(10) Uani 1 1 d . U . . .
C00P C 0.8030(5) 0.63375(15) 0.60718(17) 0.0329(10) Uani 1 1 d . U . . .
C00Q C 1.1274(5) 0.61717(17) 0.76588(17) 0.0353(10) Uani 1 1 d . U . . .
C00R C 0.9125(5) 0.59307(15) 0.66497(16) 0.0319(9) Uani 1 1 d . U . . .
C00S C 0.8803(5) 0.63217(15) 0.64812(16) 0.0318(9) Uani 1 1 d . U . . .
C00T C 1.0427(5) 0.62279(16) 0.72759(17) 0.0350(10) Uani 1 1 d . U . . .
C00U C 0.8624(5) 0.56057(15) 0.64007(16) 0.0296(9) Uani 1 1 d . U . . .
C00V C 0.8606(5) 0.56749(16) 0.54190(17) 0.0350(10) Uani 1 1 d . U . . .
C00W C 1.0621(6) 0.69530(16) 0.7327(2) 0.0409(11) Uani 1 1 d . U . . .
C00X C 1.0103(5) 0.66089(16) 0.71166(17) 0.0365(10) Uani 1 1 d . U . . .
C00Y C 0.9304(5) 0.66576(16) 0.67075(17) 0.0348(10) Uani 1 1 d . U . . .
C00Z C 0.8351(5) 0.55107(18) 0.83994(18) 0.0380(11) Uani 1 1 d . U . . .
C010 C 0.8360(6) 0.55222(18) 0.93961(19) 0.0402(11) Uani 1 1 d . U . . .
C011 C 1.1421(6) 0.69036(18) 0.7723(2) 0.0418(11) Uani 1 1 d . U . . .
C012 C 1.1754(5) 0.65133(18) 0.78862(17) 0.0376(11) Uani 1 1 d . U . . .
C013 C 0.8354(5) 0.70725(16) 0.61191(18) 0.0373(10) Uani 1 1 d . U . . .
C014 C 0.8016(5) 0.58683(18) 0.81743(18) 0.0392(11) Uani 1 1 d . U . . .
C015 C 0.9087(5) 0.70390(15) 0.65207(18) 0.0366(10) Uani 1 1 d . U . . .
C016 C 0.9173(5) 0.61940(18) 0.87961(18) 0.0393(11) Uani 1 1 d . U . . .
O017 O 0.9516(7) 0.72603(18) 0.9101(2) 0.0878(17) Uani 1 1 d . U . . .
C018 C 0.8456(5) 0.62338(18) 0.83847(19) 0.0407(11) Uani 1 1 d . U . . .
C019 C 0.7946(6) 0.55081(17) 0.50407(18) 0.0401(11) Uani 1 1 d . U . . .
H019 H 0.7020 0.5471 0.5043 0.048 Uiso 1 1 calc R U . . .
C01A C 0.8108(6) 0.66024(19) 0.8194(2) 0.0483(13) Uani 1 1 d . U . . .
C01B C 0.7857(6) 0.5150(2) 0.8212(2) 0.0488(13) Uani 1 1 d . U . . .
C01C C 1.3867(6) 0.6331(2) 0.8215(2) 0.0456(12) Uani 1 1 d . U . . .
H01A H 1.4323 0.6487 0.7983 0.055 Uiso 1 1 calc R U . . .
H01B H 1.3818 0.6053 0.8113 0.055 Uiso 1 1 calc R U . . .
C01D C 1.4642(6) 0.6356(2) 0.8663(2) 0.0487(13) Uani 1 1 d . U . . .
H01C H 1.4153 0.6207 0.8893 0.058 Uiso 1 1 calc R U . . .
H01D H 1.5503 0.6224 0.8625 0.058 Uiso 1 1 calc R U . . .
C01E C 1.0715(6) 0.5607(2) 0.5037(2) 0.0455(13) Uani 1 1 d . U . . .
H01E H 1.1643 0.5639 0.5038 0.055 Uiso 1 1 calc R U . . .
C01F C 0.6979(6) 0.5537(2) 0.9365(2) 0.0450(12) Uani 1 1 d . U . . .
H01F H 0.6558 0.5611 0.9091 0.054 Uiso 1 1 calc R U . . .
C01G C 0.7197(5) 0.5880(2) 0.77836(19) 0.0445(12) Uani 1 1 d . U . . .
C01H C 0.9975(6) 0.57223(18) 0.54167(19) 0.0419(12) Uani 1 1 d . U . . .
H01H H 1.0412 0.5832 0.5671 0.050 Uiso 1 1 calc R U . . .
C01I C 0.7746(7) 0.4588(2) 0.6549(2) 0.0537(14) Uani 1 1 d . U . . .
H01G H 0.7568 0.4680 0.6857 0.064 Uiso 1 1 calc R U . . .
H01I H 0.8302 0.4348 0.6569 0.064 Uiso 1 1 calc R U . . .
C01J C 1.0056(7) 0.5445(2) 0.4656(2) 0.0482(13) Uani 1 1 d . U . . .
H01J H 1.0542 0.5368 0.4401 0.058 Uiso 1 1 calc R U . . .
C01K C 0.8982(6) 0.5414(2) 0.9806(2) 0.0496(13) Uani 1 1 d . U . . .
H01K H 0.9914 0.5404 0.9829 0.060 Uiso 1 1 calc R U . . .
C01L C 0.8679(6) 0.53977(19) 0.46593(19) 0.0459(13) Uani 1 1 d . U . . .
H01L H 0.8238 0.5291 0.4404 0.055 Uiso 1 1 calc R U . . .
C01M C 0.6670(6) 0.5522(2) 0.7613(2) 0.0540(15) Uani 1 1 d . U . . .
C01N C 0.681(2) 0.6202(5) 0.7574(7) 0.043(2) Uani 0.5 1 d . U P A 1
C01O C 0.9565(6) 0.6543(2) 0.9021(2) 0.0499(13) Uani 1 1 d . U . . .
C01P C 0.8486(7) 0.6955(2) 0.8430(3) 0.0598(16) Uani 1 1 d . U . . .
C01Q C 1.4887(7) 0.6776(2) 0.8837(2) 0.0544(15) Uani 1 1 d . U . . .
H01M H 1.4032 0.6906 0.8896 0.065 Uiso 1 1 calc R U . . .
H01N H 1.5345 0.6932 0.8606 0.065 Uiso 1 1 calc R U . . .
C01R C 0.6219(6) 0.5439(2) 0.9746(2) 0.0507(14) Uani 1 1 d . U . . .
H01R H 0.5286 0.5446 0.9725 0.061 Uiso 1 1 calc R U . . .
C01S C 0.6835(7) 0.5333(2) 1.0151(2) 0.0526(14) Uani 1 1 d . U . . .
H01S H 0.6321 0.5270 1.0404 0.063 Uiso 1 1 calc R U . . .
C01T C 0.7222(18) 0.6565(5) 0.7756(6) 0.044(2) Uani 0.5 1 d . U P A 1
C01U C 0.8207(7) 0.5321(2) 1.0181(2) 0.0554(15) Uani 1 1 d . U . . .
H01U H 0.8622 0.5250 1.0456 0.066 Uiso 1 1 calc R U . . .
C01V C 1.3121(6) 0.7387(2) 0.7821(2) 0.0527(14) Uani 1 1 d . U . . .
H01O H 1.3161 0.7399 0.7490 0.063 Uiso 1 1 calc R U . . .
H01P H 1.3825 0.7208 0.7931 0.063 Uiso 1 1 calc R U . . .
C01W C 1.1644(8) 0.4212(2) 0.6905(3) 0.0620(16) Uani 1 1 d . U . . .
H01Q H 1.0876 0.4035 0.6865 0.074 Uiso 1 1 calc R U . . .
H01T H 1.1888 0.4214 0.7227 0.074 Uiso 1 1 calc R U . . .
C01X C 0.6981(7) 0.5159(2) 0.7824(2) 0.0586(15) Uani 1 1 d . U . . .
C020 C 1.1256(7) 0.46314(19) 0.6761(2) 0.0498(13) Uani 1 1 d . U . . .
H02T H 1.2032 0.4808 0.6782 0.060 Uiso 1 1 calc R U . . .
H02U H 1.0941 0.4629 0.6446 0.060 Uiso 1 1 calc R U . . .
C021 C 1.3302(7) 0.7804(2) 0.8025(3) 0.0592(16) Uani 1 1 d . U . . .
H02V H 1.3164 0.7790 0.8352 0.071 Uiso 1 1 calc R U . . .
H02W H 1.4217 0.7893 0.7976 0.071 Uiso 1 1 calc R U . . .
C022 C 0.5931(15) 0.6178(5) 0.7186(5) 0.045(2) Uani 0.5 1 d . U P A 1
C023 C 0.6475(8) 0.4416(2) 0.5812(3) 0.0642(18) Uani 1 1 d . U . . .
H02X H 0.6814 0.4657 0.5665 0.077 Uiso 1 1 calc R U . . .
H02Y H 0.7113 0.4201 0.5754 0.077 Uiso 1 1 calc R U . . .
C024 C 0.6467(7) 0.4490(2) 0.6313(3) 0.0605(16) Uani 1 1 d . U . . .
H02Z H 0.5847 0.4710 0.6369 0.073 Uiso 1 1 calc R U . . .
H H 0.6099 0.4252 0.6458 0.073 Uiso 1 1 calc R U . . .
C025 C 0.9212(7) 0.6924(2) 0.8840(3) 0.0620(16) Uani 1 1 d . U . . .
C026 C 0.8823(8) 0.7541(2) 0.5525(2) 0.0597(16) Uani 1 1 d . U . . .
H02 H 0.8745 0.7318 0.5312 0.072 Uiso 1 1 calc R U . . .
HA H 0.9768 0.7582 0.5596 0.072 Uiso 1 1 calc R U . . .
C027 C 0.6744(15) 0.6940(5) 0.7573(5) 0.049(2) Uani 0.5 1 d . U P A 1
C028 C 1.5732(8) 0.6773(3) 0.9276(3) 0.072(2) Uani 1 1 d . U . . .
H1 H 1.5275 0.6621 0.9506 0.108 Uiso 1 1 calc R U . . .
HB H 1.5866 0.7044 0.9380 0.108 Uiso 1 1 calc R U . . .
HC H 1.6586 0.6650 0.9217 0.108 Uiso 1 1 calc R U . . .
C029 C 0.5876(14) 0.6926(5) 0.7181(5) 0.0527(18) Uani 0.55 1 d . U P A 1
C02A C 0.5511(16) 0.6520(6) 0.6986(6) 0.052(2) Uani 0.45 1 d . U P A 1
C02B C 0.5225(9) 0.6748(3) 0.4984(3) 0.0737(19) Uani 1 1 d . U . . .
H2 H 0.4516 0.6567 0.4884 0.088 Uiso 1 1 calc R U . . .
HD H 0.4807 0.6979 0.5128 0.088 Uiso 1 1 calc R U . . .
C02C C 0.6127(8) 0.6528(2) 0.5343(3) 0.0667(18) Uani 1 1 d . U . . .
H3 H 0.5586 0.6423 0.5589 0.080 Uiso 1 1 calc R U . . .
HE H 0.6597 0.6305 0.5201 0.080 Uiso 1 1 calc R U . . .
C02D C 1.2806(9) 0.4049(3) 0.6634(4) 0.084(2) Uani 1 1 d . U . . .
H4 H 1.3587 0.4219 0.6686 0.101 Uiso 1 1 calc R U . . .
HF H 1.2580 0.4061 0.6310 0.101 Uiso 1 1 calc R U . . .
C02E C 0.8402(12) 0.8280(3) 0.5609(3) 0.089(2) Uani 1 1 d . U . . .
H5 H 0.9348 0.8343 0.5648 0.106 Uiso 1 1 calc R U . . .
HG H 0.8024 0.8232 0.5908 0.106 Uiso 1 1 calc R U . . .
C24 C 0.1762(9) 0.6766(3) 0.5511(3) 0.080(2) Uani 1 1 d D U . . .
H24A H 0.1657 0.7016 0.5348 0.120 Uiso 0.7 1 calc R U P B 1
H24B H 0.0893 0.6661 0.5586 0.120 Uiso 0.7 1 calc R U P B 1
H24C H 0.2225 0.6575 0.5323 0.120 Uiso 0.7 1 calc R U P B 1
H24D H 0.0841 0.6680 0.5515 0.120 Uiso 0.3 1 calc R U P B 2
H24E H 0.2112 0.6730 0.5209 0.120 Uiso 0.3 1 calc R U P B 2
H24F H 0.1817 0.7046 0.5594 0.120 Uiso 0.3 1 calc R U P B 2
C02G C 0.8237(10) 0.7916(3) 0.5315(3) 0.076(2) Uani 1 1 d . U . . .
H6 H 0.8665 0.7964 0.5024 0.092 Uiso 1 1 calc R U . . .
HH H 0.7288 0.7872 0.5255 0.092 Uiso 1 1 calc R U . . .
C02I C 0.3374(10) 0.6481(4) 0.6686(3) 0.0641(19) Uani 0.7 1 d D U P A 1
H02A H 0.3008 0.6680 0.6893 0.077 Uiso 0.7 1 calc R U P A 1
H02B H 0.3310 0.6219 0.6833 0.077 Uiso 0.7 1 calc R U P A 1
C02J C 0.5960(10) 0.6886(3) 0.4584(3) 0.082(2) Uani 1 1 d . U . . .
H7 H 0.6446 0.6662 0.4453 0.099 Uiso 1 1 calc R U . . .
HI H 0.6609 0.7090 0.4676 0.099 Uiso 1 1 calc R U . . .
C02K C 0.4976(10) 0.7066(3) 0.4219(3) 0.093(3) Uani 1 1 d . U . . .
H8 H 0.4435 0.6854 0.4090 0.140 Uiso 1 1 calc R U . . .
HJ H 0.5480 0.7194 0.3982 0.140 Uiso 1 1 calc R U . . .
HK H 0.4406 0.7262 0.4361 0.140 Uiso 1 1 calc R U . . .
C02L C 1.0714(12) 0.7860(3) 0.9263(4) 0.103(3) Uani 1 1 d . U . . .
H02C H 1.0535 0.7807 0.9583 0.123 Uiso 1 1 calc R U . . .
H02D H 1.1605 0.7977 0.9243 0.123 Uiso 1 1 calc R U . . .
C02M C 0.9489(13) 0.4229(3) 0.8574(4) 0.103(3) Uani 1 1 d . U . . .
H02E H 1.0255 0.4172 0.8772 0.123 Uiso 1 1 calc R U . . .
H02F H 0.8732 0.4073 0.8682 0.123 Uiso 1 1 calc R U . . .
C02O C 0.9149(12) 0.4685(3) 0.8601(4) 0.098(3) Uani 1 1 d . U . . .
H02G H 0.9058 0.4761 0.8919 0.118 Uiso 1 1 calc R U . . .
H02H H 0.9888 0.4839 0.8476 0.118 Uiso 1 1 calc R U . . .
C02P C 0.2556(10) 0.6476(3) 0.6261(3) 0.0618(19) Uani 0.7 1 d D U P A 1
H02I H 0.1630 0.6430 0.6346 0.074 Uiso 0.7 1 calc R U P A 1
H02J H 0.2837 0.6246 0.6082 0.074 Uiso 0.7 1 calc R U P A 1
C02Q C 0.5213(10) 0.4308(3) 0.5588(4) 0.095(3) Uani 1 1 d . U . . .
H9 H 0.4763 0.4107 0.5765 0.143 Uiso 1 1 calc R U . . .
HL H 0.5389 0.4203 0.5288 0.143 Uiso 1 1 calc R U . . .
HM H 0.4655 0.4544 0.5561 0.143 Uiso 1 1 calc R U . . .
C02R C 1.2578(12) 0.8534(3) 0.8000(4) 0.098(3) Uani 1 1 d . U . . .
H10 H 1.1934 0.8715 0.7864 0.147 Uiso 1 1 calc R U . . .
HN H 1.3469 0.8619 0.7923 0.147 Uiso 1 1 calc R U . . .
HO H 1.2484 0.8535 0.8326 0.147 Uiso 1 1 calc R U . . .
C02S C 0.576(2) 0.7484(7) 0.6661(7) 0.079(3) Uani 0.5 1 d . U P A 2
H02K H 0.5138 0.7301 0.6509 0.095 Uiso 0.5 1 calc R U P A 2
H02L H 0.6663 0.7445 0.6550 0.095 Uiso 0.5 1 calc R U P A 2
C02V C 0.7675(15) 0.8632(3) 0.5375(4) 0.122(4) Uani 1 1 d . U . . .
H11 H 0.7727 0.8866 0.5567 0.183 Uiso 1 1 calc R U . . .
HP H 0.6750 0.8561 0.5323 0.183 Uiso 1 1 calc R U . . .
HQ H 0.8091 0.8689 0.5088 0.183 Uiso 1 1 calc R U . . .
C02W C 1.3149(12) 0.3619(3) 0.6762(5) 0.115(4) Uani 1 1 d . U . . .
H12 H 1.3449 0.3610 0.7076 0.172 Uiso 1 1 calc R U . . .
HR H 1.3849 0.3522 0.6569 0.172 Uiso 1 1 calc R U . . .
HS H 1.2366 0.3453 0.6725 0.172 Uiso 1 1 calc R U . . .
C02X C 0.9912(17) 0.8548(4) 0.9260(7) 0.166(6) Uani 1 1 d . U . . .
H02M H 1.0852 0.8612 0.9265 0.249 Uiso 1 1 calc R U . . .
H02N H 0.9568 0.8562 0.9565 0.249 Uiso 1 1 calc R U . . .
H02O H 0.9442 0.8738 0.9068 0.249 Uiso 1 1 calc R U . . .
C02Y C 0.464(2) 0.7782(7) 0.6551(7) 0.091(3) Uani 0.5 1 d D U P A 1
H02P H 0.3952 0.7576 0.6591 0.109 Uiso 0.5 1 calc R U P A 1
H02Q H 0.4352 0.8016 0.6723 0.109 Uiso 0.5 1 calc R U P A 1
C02Z C 1.2182(15) 0.6510(6) 0.9895(5) 0.163(4) Uani 1 1 d D U . . .
H02R H 1.1995 0.6753 1.0067 0.196 Uiso 1 1 calc R U . C 1
H02S H 1.3136 0.6509 0.9832 0.196 Uiso 1 1 calc R U . C 1
C030 C 0.9786(15) 0.4114(4) 0.8122(5) 0.121(3) Uani 1 1 d . U . . .
H03A H 1.0569 0.4262 0.8021 0.145 Uiso 1 1 calc R U . . .
H03B H 0.9038 0.4186 0.7923 0.145 Uiso 1 1 calc R U . . .
C032 C 0.5030(16) 0.4263(5) 0.7819(5) 0.147(4) Uani 1 1 d . U . . .
H03C H 0.5838 0.4110 0.7889 0.177 Uiso 1 1 calc R U . . .
H03D H 0.4855 0.4233 0.7493 0.177 Uiso 1 1 calc R U . . .
C10 C 1.2340(8) 0.8112(2) 0.7819(3) 0.0694(19) Uani 1 1 d . U . . .
H10A H 1.2436 0.8113 0.7489 0.083 Uiso 1 1 calc R U . . .
H10B H 1.1426 0.8032 0.7886 0.083 Uiso 1 1 calc R U . . .
C14 C 1.0663(12) 0.7472(3) 0.8999(5) 0.107(3) Uani 1 1 d . U . . .
H14A H 1.0679 0.7529 0.8674 0.129 Uiso 1 1 calc R U . . .
H14B H 1.1445 0.7309 0.9076 0.129 Uiso 1 1 calc R U . . .
O9 O 0.5344(12) 0.7295(4) 0.7049(4) 0.069(2) Uani 0.5 1 d . U P A 1
C15 C 0.5308(13) 0.4661(4) 0.7900(5) 0.122(3) Uani 1 1 d . U . . .
H15A H 0.5460 0.4700 0.8225 0.147 Uiso 1 1 calc R U . . .
H15B H 0.4535 0.4823 0.7810 0.147 Uiso 1 1 calc R U . . .
C23 C 1.0057(17) 0.3659(4) 0.8081(5) 0.144(5) Uani 1 1 d . U . . .
H23A H 1.0830 0.3589 0.8264 0.216 Uiso 1 1 calc R U . . .
H23B H 1.0218 0.3592 0.7767 0.216 Uiso 1 1 calc R U . . .
H23C H 0.9291 0.3512 0.8186 0.216 Uiso 1 1 calc R U . . .
C40 C 0.391(2) 0.4072(6) 0.8062(6) 0.176(5) Uani 1 1 d . U . . .
H40A H 0.3847 0.3792 0.7966 0.211 Uiso 1 1 calc R U . . .
H40B H 0.3083 0.4205 0.7973 0.211 Uiso 1 1 calc R U . . .
C12 C 1.1480(12) 0.6537(5) 0.9468(4) 0.134(3) Uani 1 1 d D U . . .
H12A H 1.1764 0.6787 0.9326 0.161 Uiso 1 1 calc R U . . .
H12B H 1.1809 0.6320 0.9278 0.161 Uiso 1 1 calc R U . . .
O7 O 0.4708(9) 0.6568(3) 0.6614(3) 0.0576(17) Uani 0.55 1 d . U P A 1
C9 C 0.2581(12) 0.6840(4) 0.5954(4) 0.072(2) Uani 0.7 1 d D U P A 1
H9A H 0.3503 0.6903 0.5878 0.086 Uiso 0.7 1 calc R U P A 1
H9B H 0.2212 0.7070 0.6115 0.086 Uiso 0.7 1 calc R U P A 1
C1 C 0.9721(14) 0.8145(4) 0.9082(5) 0.125(4) Uani 1 1 d . U . . .
H1A H 0.9780 0.8152 0.8751 0.150 Uiso 1 1 calc R U . . .
H1B H 0.8828 0.8052 0.9159 0.150 Uiso 1 1 calc R U . . .
C13 C 1.2906(15) 0.5847(6) 1.0260(7) 0.202(7) Uani 1 1 d D U . . .
H13A H 1.3681 0.5908 1.0081 0.302 Uiso 1 1 calc R U . D 1
H13B H 1.2540 0.5592 1.0166 0.302 Uiso 1 1 calc R U . D 1
H13C H 1.3161 0.5835 1.0578 0.302 Uiso 1 1 calc R U . D 1
C2 C 0.406(2) 0.4086(7) 0.8575(6) 0.207(7) Uani 1 1 d . U . . .
H2A H 0.4990 0.4075 0.8659 0.311 Uiso 1 1 calc R U . . .
H2B H 0.3595 0.3860 0.8705 0.311 Uiso 1 1 calc R U . . .
H2C H 0.3673 0.4333 0.8687 0.311 Uiso 1 1 calc R U . . .
Te1A Te 0.7760(4) 0.74794(9) 0.81318(13) 0.0597(7) Uani 0.574(11) 1 d . U P A 2
C0 C 0.6981(16) 0.7045(5) 0.7695(5) 0.050(2) Uani 0.5 1 d . U P A 2
C3 C 0.5970(15) 0.6345(5) 0.7236(5) 0.045(2) Uani 0.5 1 d . U P A 2
TeA Te 0.5349(2) 0.5736(2) 0.70607(6) 0.0586(8) Uani 0.574(11) 1 d . U P A 2
C4 C 0.5597(14) 0.6714(6) 0.7073(5) 0.0527(18) Uani 0.55 1 d . U P A 2
C5 C 0.6121(16) 0.7088(6) 0.7318(6) 0.053(2) Uani 0.45 1 d . U P A 2
O7A O 0.4689(11) 0.6837(4) 0.6761(4) 0.0631(18) Uani 0.45 1 d . U P A 2
O9A O 0.5669(11) 0.7469(4) 0.7211(4) 0.066(2) Uani 0.5 1 d . U P A 2
C6 C 0.686(2) 0.6317(5) 0.7608(7) 0.042(2) Uani 0.5 1 d . U P A 2
C7 C 0.7361(18) 0.6664(5) 0.7830(6) 0.043(2) Uani 0.5 1 d . U P A 2
C8 C 0.320(2) 0.6815(7) 0.6191(7) 0.066(3) Uani 0.3 1 d D U P A 2
H8A H 0.2494 0.6965 0.6342 0.079 Uiso 0.3 1 calc R U P A 2
H8B H 0.3763 0.7006 0.6030 0.079 Uiso 0.3 1 calc R U P A 2
C11 C 0.258(3) 0.6514(7) 0.5852(7) 0.071(3) Uani 0.3 1 d D U P A 2
H11A H 0.2012 0.6323 0.6009 0.085 Uiso 0.3 1 calc R U P A 2
H11B H 0.3282 0.6365 0.5696 0.085 Uiso 0.3 1 calc R U P A 2
C17 C 0.404(3) 0.6581(9) 0.6547(8) 0.062(2) Uani 0.3 1 d D U P A 2
H17A H 0.3468 0.6431 0.6751 0.074 Uiso 0.3 1 calc R U P A 2
H17B H 0.4645 0.6394 0.6398 0.074 Uiso 0.3 1 calc R U P A 2
C16 C 0.604(2) 0.7613(7) 0.6791(8) 0.079(3) Uani 0.5 1 d . U P A 1
H16A H 0.6664 0.7506 0.6570 0.095 Uiso 0.5 1 calc R U P A 1
H16B H 0.6474 0.7811 0.6986 0.095 Uiso 0.5 1 calc R U P A 1
C19 C 0.527(2) 0.7951(7) 0.6642(8) 0.095(3) Uani 0.5 1 d . U P A 2
H19A H 0.5314 0.8078 0.6941 0.114 Uiso 0.5 1 calc R U P A 2
H19B H 0.5787 0.8108 0.6426 0.114 Uiso 0.5 1 calc R U P A 2
C22 C 0.463(2) 0.7902(8) 0.6032(7) 0.106(4) Uani 0.5 1 d D U P A 1
H22A H 0.4798 0.7664 0.5848 0.127 Uiso 0.5 1 calc R U P A 1
H22B H 0.3760 0.8009 0.5946 0.127 Uiso 0.5 1 calc R U P A 1
C18 C 0.392(2) 0.7890(8) 0.6488(9) 0.105(4) Uani 0.5 1 d . U P A 2
H18A H 0.3350 0.8004 0.6721 0.126 Uiso 0.5 1 calc R U P A 2
H18B H 0.3768 0.7601 0.6493 0.126 Uiso 0.5 1 calc R U P A 2
C21 C 0.333(2) 0.8047(8) 0.6010(9) 0.154(6) Uani 0.65 1 d . U P A 2
H21A H 0.3371 0.8336 0.6001 0.231 Uiso 0.65 1 calc R U P A 2
H21B H 0.2416 0.7961 0.5975 0.231 Uiso 0.65 1 calc R U P A 2
H21C H 0.3855 0.7938 0.5765 0.231 Uiso 0.65 1 calc R U P A 2
C20 C 1.1900(16) 0.6162(6) 1.0193(7) 0.188(5) Uani 1 1 d D U . E 1
H20A H 1.1685 0.6268 1.0493 0.226 Uiso 1 1 calc R U . E 1
H20B H 1.1093 0.6032 1.0075 0.226 Uiso 1 1 calc R U . E 1
C97 C 0.569(4) 0.8212(13) 0.5942(15) 0.162(10) Uani 0.35 1 d D U P A 1
H97A H 0.6146 0.8280 0.6224 0.244 Uiso 0.35 1 calc R U P A 1
H97B H 0.5283 0.8450 0.5815 0.244 Uiso 0.35 1 calc R U P A 1
H97C H 0.6331 0.8105 0.5730 0.244 Uiso 0.35 1 calc R U P A 1

loop_
_atom_site_aniso_label
_atom_site_aniso_U_11
_atom_site_aniso_U_22
_atom_site_aniso_U_33
_atom_site_aniso_U_23
_atom_site_aniso_U_13
_atom_site_aniso_U_12
Au1 0.03222(12) 0.04180(12) 0.03446(11) -0.00211(8) -0.00865(8) -0.00186(8)
Au 0.03179(12) 0.05382(14) 0.02853(11) 0.00335(9) -0.00301(8) 0.00451(9)
Te3 0.03203(16) 0.04382(18) 0.02458(15) 0.00162(12) -0.00480(11) 0.00127(13)
Te2 0.0549(2) 0.03353(17) 0.0490(2) -0.00395(14) -0.00398(16) -0.00558(15)
Te 0.0385(6) 0.0705(15) 0.0296(5) -0.0030(7) 0.0001(4) -0.0013(8)
Te1 0.0609(9) 0.0451(9) 0.0822(17) 0.0093(10) -0.0051(11) 0.0075(6)
P5 0.0333(6) 0.0346(6) 0.0239(5) 0.0006(4) -0.0062(4) -0.0009(5)
P4 0.0341(7) 0.0481(7) 0.0277(6) 0.0022(5) -0.0032(5) 0.0048(5)
Cl1 0.0341(6) 0.0746(10) 0.0443(7) 0.0105(7) -0.0018(5) 0.0086(6)
Cl 0.0383(8) 0.0724(11) 0.0815(12) -0.0088(9) -0.0143(7) -0.0115(7)
O00B 0.0438(19) 0.0320(17) 0.0299(16) -0.0019(13) -0.0032(14) -0.0064(14)
O00C 0.0371(19) 0.062(2) 0.0309(18) -0.0123(17) -0.0085(15) -0.0009(17)
O00D 0.0437(19) 0.0329(17) 0.0343(17) 0.0033(14) -0.0028(14) 0.0048(15)
O00E 0.055(2) 0.0352(19) 0.045(2) 0.0107(16) 0.0028(17) 0.0043(16)
O00F 0.052(2) 0.045(2) 0.0354(19) 0.0096(16) -0.0115(16) -0.0008(17)
O00G 0.050(2) 0.055(2) 0.050(2) -0.0178(19) -0.0023(18) -0.0135(19)
O00H 0.047(2) 0.118(4) 0.055(3) -0.030(3) -0.003(2) -0.009(3)
O00I 0.081(3) 0.102(4) 0.061(3) -0.037(3) 0.020(2) -0.042(3)
O00J 0.083(3) 0.050(3) 0.081(3) 0.001(2) 0.014(3) 0.002(2)
C00K 0.034(2) 0.035(2) 0.028(2) 0.0010(18) -0.0040(18) -0.0004(19)
C00L 0.035(2) 0.032(2) 0.028(2) 0.0019(18) -0.0027(18) 0.0015(18)
C00M 0.033(2) 0.033(2) 0.026(2) 0.0002(18) -0.0007(17) -0.0025(18)
C00N 0.030(2) 0.038(2) 0.026(2) 0.0029(18) -0.0068(18) -0.0015(19)
C00O 0.041(3) 0.038(2) 0.030(2) 0.0033(19) -0.0046(19) 0.004(2)
C00P 0.035(2) 0.035(2) 0.028(2) 0.0011(18) -0.0036(18) -0.0007(19)
C00Q 0.029(2) 0.046(3) 0.030(2) -0.004(2) -0.0033(18) -0.004(2)
C00R 0.034(2) 0.034(2) 0.028(2) 0.0005(18) -0.0045(18) -0.0003(19)
C00S 0.036(2) 0.033(2) 0.026(2) 0.0008(18) -0.0042(18) 0.0004(19)
C00T 0.036(2) 0.041(2) 0.028(2) -0.0012(19) -0.0063(19) -0.002(2)
C00U 0.029(2) 0.037(2) 0.023(2) -0.0011(17) -0.0052(17) -0.0011(18)
C00V 0.041(3) 0.036(2) 0.028(2) -0.0005(19) -0.0056(19) 0.001(2)
C00W 0.050(3) 0.031(2) 0.041(3) -0.005(2) -0.004(2) -0.003(2)
C00X 0.039(2) 0.039(2) 0.031(2) -0.0022(19) -0.0076(19) -0.004(2)
C00Y 0.038(2) 0.035(2) 0.031(2) 0.0007(19) -0.0056(19) -0.0013(19)
C00Z 0.033(2) 0.050(3) 0.031(2) 0.001(2) -0.0003(19) 0.003(2)
C010 0.042(3) 0.047(3) 0.032(2) 0.002(2) -0.001(2) 0.003(2)
C011 0.040(3) 0.045(3) 0.040(3) -0.013(2) 0.000(2) -0.012(2)
C012 0.033(2) 0.051(3) 0.029(2) -0.009(2) -0.0033(18) -0.004(2)
C013 0.041(3) 0.032(2) 0.038(2) 0.004(2) 0.002(2) 0.001(2)
C014 0.031(2) 0.055(3) 0.032(2) 0.002(2) -0.0012(19) 0.004(2)
C015 0.041(3) 0.029(2) 0.039(3) -0.003(2) 0.000(2) -0.005(2)
C016 0.032(2) 0.051(3) 0.034(2) 0.001(2) 0.0007(19) 0.003(2)
O017 0.097(4) 0.065(3) 0.102(4) -0.025(3) 0.033(3) -0.021(3)
C018 0.033(2) 0.052(3) 0.037(2) 0.004(2) -0.001(2) 0.003(2)
C019 0.041(3) 0.047(3) 0.032(2) -0.004(2) -0.010(2) 0.001(2)
C01A 0.043(3) 0.051(3) 0.051(3) 0.014(2) 0.007(2) 0.008(2)
C01B 0.050(3) 0.056(3) 0.041(3) -0.005(2) 0.012(2) -0.006(3)
C01C 0.039(3) 0.058(3) 0.040(3) -0.010(2) -0.008(2) 0.005(2)
C01D 0.043(3) 0.060(3) 0.043(3) -0.003(3) -0.009(2) 0.001(3)
C01E 0.036(3) 0.062(3) 0.039(3) -0.004(2) 0.002(2) -0.001(2)
C01F 0.034(3) 0.066(3) 0.036(3) 0.007(2) 0.002(2) 0.004(2)
C01G 0.032(2) 0.071(3) 0.031(2) 0.007(2) 0.0010(19) 0.003(2)
C01H 0.044(3) 0.050(3) 0.032(2) -0.004(2) -0.010(2) -0.003(2)
C01I 0.072(4) 0.049(3) 0.039(3) 0.002(2) -0.002(3) -0.021(3)
C01J 0.057(3) 0.055(3) 0.033(3) -0.005(2) 0.001(2) 0.002(3)
C01K 0.040(3) 0.067(4) 0.042(3) 0.007(3) -0.002(2) 0.008(3)
C01L 0.055(3) 0.051(3) 0.032(2) -0.008(2) -0.006(2) -0.003(3)
C01M 0.035(3) 0.097(4) 0.031(3) -0.006(3) 0.004(2) -0.010(3)
C01N 0.034(3) 0.057(4) 0.038(4) 0.009(4) 0.003(3) 0.006(4)
C01O 0.042(3) 0.061(3) 0.046(3) -0.009(3) 0.007(2) -0.002(2)
C01P 0.059(3) 0.047(3) 0.074(4) 0.012(3) 0.021(3) 0.008(3)
C01Q 0.050(3) 0.062(4) 0.051(3) -0.008(3) -0.012(3) -0.009(3)
C01R 0.041(3) 0.069(4) 0.042(3) 0.003(3) 0.002(2) -0.001(3)
C01S 0.053(3) 0.067(4) 0.038(3) 0.005(3) 0.011(2) 0.004(3)
C01T 0.036(4) 0.052(4) 0.043(4) 0.011(4) 0.003(3) 0.008(4)
C01U 0.055(3) 0.074(4) 0.037(3) 0.012(3) 0.000(2) 0.008(3)
C01V 0.049(3) 0.050(3) 0.059(3) -0.008(3) 0.000(3) -0.008(3)
C01W 0.066(4) 0.055(4) 0.064(4) -0.004(3) -0.006(3) 0.020(3)
C01X 0.052(3) 0.083(4) 0.041(3) -0.019(3) 0.013(2) -0.022(3)
C020 0.053(3) 0.049(3) 0.047(3) 0.002(2) 0.004(2) 0.014(3)
C021 0.055(3) 0.056(3) 0.066(4) -0.014(3) -0.007(3) -0.010(3)
C022 0.033(3) 0.065(4) 0.037(3) 0.012(4) 0.001(3) 0.000(4)
C023 0.065(4) 0.070(4) 0.058(4) -0.013(3) -0.005(3) -0.018(3)
C024 0.061(4) 0.062(4) 0.058(4) 0.011(3) -0.013(3) -0.021(3)
C025 0.061(3) 0.049(3) 0.077(4) -0.009(3) 0.023(3) -0.003(3)
C026 0.075(4) 0.051(3) 0.054(3) 0.015(3) 0.010(3) 0.000(3)
C027 0.041(4) 0.057(4) 0.049(4) 0.014(3) 0.002(3) 0.008(3)
C028 0.065(4) 0.098(6) 0.052(4) -0.021(4) -0.018(3) -0.008(4)
C029 0.043(3) 0.065(4) 0.051(3) 0.020(3) 0.002(3) 0.011(3)
C02A 0.042(3) 0.069(4) 0.046(4) 0.018(3) 0.001(3) 0.006(4)
C02B 0.074(4) 0.081(5) 0.066(4) 0.012(4) -0.018(3) -0.004(4)
C02C 0.071(4) 0.066(4) 0.063(4) 0.012(3) -0.024(3) -0.005(3)
C02D 0.084(5) 0.076(5) 0.093(5) -0.011(4) -0.007(4) 0.035(4)
C02E 0.123(6) 0.069(5) 0.073(5) 0.012(4) 0.012(5) -0.001(5)
C24 0.084(5) 0.102(5) 0.055(4) 0.012(4) -0.016(3) 0.012(4)
C02G 0.103(5) 0.065(4) 0.062(4) 0.020(3) 0.012(4) 0.003(4)
C02I 0.052(3) 0.090(4) 0.050(3) 0.022(3) -0.005(3) 0.002(3)
C02J 0.096(5) 0.087(5) 0.064(4) 0.014(4) -0.018(4) -0.013(4)
C02K 0.100(6) 0.111(7) 0.067(5) 0.033(5) -0.033(5) -0.009(5)
C02L 0.108(6) 0.081(5) 0.118(6) -0.027(5) -0.006(5) -0.008(5)
C02M 0.148(7) 0.065(5) 0.095(6) -0.003(4) -0.010(5) 0.004(5)
C02O 0.123(6) 0.068(5) 0.104(6) -0.003(4) -0.005(5) -0.015(5)
C02P 0.054(4) 0.083(4) 0.049(3) 0.014(3) -0.001(3) 0.006(3)
C02Q 0.092(6) 0.109(7) 0.083(6) -0.003(5) -0.037(5) -0.028(5)
C02R 0.122(8) 0.053(5) 0.118(8) -0.027(5) -0.004(6) -0.004(5)
C02S 0.073(5) 0.086(5) 0.078(5) 0.029(4) 0.000(5) 0.008(5)
C02V 0.193(11) 0.070(6) 0.104(8) 0.027(6) 0.022(8) 0.026(7)
C02W 0.125(8) 0.082(6) 0.137(9) -0.015(6) -0.011(7) 0.054(6)
C02X 0.182(12) 0.088(8) 0.226(15) -0.026(10) -0.058(11) -0.001(9)
C02Y 0.087(5) 0.094(5) 0.092(5) 0.023(4) -0.009(5) 0.009(4)
C02Z 0.105(7) 0.248(11) 0.136(8) -0.012(8) -0.020(6) -0.021(7)
C030 0.168(8) 0.083(6) 0.111(7) -0.005(6) -0.006(7) 0.009(6)
C032 0.166(8) 0.152(8) 0.125(7) -0.044(7) 0.036(7) -0.076(7)
C10 0.078(4) 0.054(4) 0.076(4) -0.012(3) -0.009(4) -0.007(3)
C14 0.109(6) 0.093(5) 0.120(6) -0.027(5) 0.010(5) -0.022(5)
O9 0.061(3) 0.078(4) 0.069(4) 0.029(3) 0.000(3) 0.013(3)
C15 0.126(6) 0.129(7) 0.112(6) -0.044(5) 0.028(5) -0.056(5)
C23 0.213(13) 0.083(7) 0.136(11) -0.006(7) 0.008(10) 0.018(9)
C40 0.201(10) 0.184(10) 0.142(9) -0.022(9) 0.029(9) -0.069(9)
C12 0.084(5) 0.209(8) 0.108(6) -0.021(6) -0.012(5) 0.016(6)
O7 0.039(3) 0.086(4) 0.048(3) 0.024(3) -0.002(3) 0.008(3)
C9 0.074(4) 0.083(4) 0.058(4) 0.010(4) -0.011(4) 0.002(4)
C1 0.134(8) 0.091(6) 0.148(8) -0.030(6) -0.026(7) -0.004(6)
C13 0.096(9) 0.268(16) 0.241(16) -0.097(13) 0.024(10) 0.054(10)
C2 0.292(17) 0.204(15) 0.126(12) 0.008(12) 0.024(13) -0.063(14)
Te1A 0.0720(13) 0.0494(8) 0.0583(11) 0.0161(7) 0.0239(8) 0.0131(8)
C0 0.045(4) 0.055(4) 0.048(4) 0.014(3) 0.005(3) 0.007(3)
C3 0.034(3) 0.063(4) 0.037(3) 0.013(4) 0.000(3) 0.004(4)
TeA 0.0376(5) 0.110(2) 0.0277(4) 0.0078(8) -0.0056(3) -0.0157(9)
C4 0.042(3) 0.069(4) 0.047(3) 0.019(3) -0.001(3) 0.008(3)
C5 0.045(4) 0.063(4) 0.050(4) 0.018(4) 0.004(3) 0.008(4)
O7A 0.049(3) 0.085(4) 0.055(3) 0.024(3) -0.004(3) 0.009(3)
O9A 0.058(4) 0.076(4) 0.065(4) 0.024(3) 0.002(3) 0.014(3)
C6 0.032(3) 0.057(4) 0.036(3) 0.011(4) 0.003(3) 0.003(4)
C7 0.037(4) 0.052(4) 0.040(4) 0.011(3) 0.006(3) 0.005(4)
C8 0.063(5) 0.080(5) 0.055(4) 0.012(4) -0.007(4) 0.008(4)
C11 0.073(5) 0.082(5) 0.056(5) 0.010(5) -0.011(4) 0.010(5)
C17 0.053(4) 0.081(4) 0.051(4) 0.016(4) 0.000(4) 0.004(4)
C16 0.073(5) 0.085(5) 0.079(5) 0.024(5) -0.002(5) 0.012(5)
C19 0.091(5) 0.100(5) 0.095(5) 0.026(4) -0.003(5) 0.008(4)
C22 0.100(6) 0.111(6) 0.107(6) 0.025(5) -0.004(5) 0.009(5)
C18 0.099(6) 0.109(6) 0.106(6) 0.019(5) -0.004(5) 0.008(5)
C21 0.146(11) 0.154(11) 0.161(11) 0.034(10) -0.020(10) 0.006(10)
C20 0.126(8) 0.262(13) 0.177(10) -0.022(10) -0.006(8) -0.022(9)
C97 0.166(15) 0.166(16) 0.156(16) 0.000(14) -0.005(14) 0.013(14)

loop_
_atom_type_symbol
_atom_type_description
_atom_type_scat_dispersion_real
_atom_type_scat_dispersion_imag
_atom_type_scat_source
C C 0.0181 0.0091 'International Tables Vol C Tables 4.2.6.8 and 6.1.1.4'
H H 0.0000 0.0000 'International Tables Vol C Tables 4.2.6.8 and 6.1.1.4'
Au Au -4.4197 7.2980 'International Tables Vol C Tables 4.2.6.8 and 6.1.1.4'
Cl Cl 0.3639 0.7018 'International Tables Vol C Tables 4.2.6.8 and 6.1.1.4'
O O 0.0492 0.0322 'International Tables Vol C Tables 4.2.6.8 and 6.1.1.4'
P P 0.2955 0.4335 'International Tables Vol C Tables 4.2.6.8 and 6.1.1.4'
Te Te -0.1759 6.3531 'International Tables Vol C Tables 4.2.6.8 and 6.1.1.4'

loop_
_geom_angle_atom_site_label_1
_geom_angle_atom_site_label_2
_geom_angle_atom_site_label_3
_geom_angle
_geom_angle_site_symmetry_1
_geom_angle_site_symmetry_3
_geom_angle_publ_flag
P5 Au1 Cl 177.86(6) . . ?
P4 Au Cl1 176.02(5) . . ?
C00N Te3 C00Q 83.39(19) . . ?
C015 Te2 C00W 83.1(2) . . ?
C01M Te C022 77.2(5) . . ?
C027 Te1 C01P 89.1(5) . . ?
C00P P5 Au1 118.37(17) . . ?
C00U P5 Au1 113.97(17) . . ?
C00U P5 C00P 93.2(2) . . ?
C00V P5 Au1 115.32(18) . . ?
C00V P5 C00P 108.3(2) . . ?
C00V P5 C00U 104.9(2) . . ?
C00Z P4 Au 115.85(18) . . ?
C010 P4 Au 118.47(19) . . ?
C010 P4 C00Z 106.0(3) . . ?
C010 P4 C016 108.1(3) . . ?
C016 P4 Au 112.02(18) . . ?
C016 P4 C00Z 93.4(3) . . ?
C00M O00B C01I 117.7(4) . . ?
C012 O00C C01C 115.1(4) . . ?
C00L O00D C020 111.5(4) . . ?
C013 O00E C026 115.0(5) . . ?
C00O O00F C02C 118.4(5) . . ?
C011 O00G C01V 113.6(5) . . ?
C12 O00H C01O 120.9(7) . . ?
C01X O00I C15 112.2(6) . . ?
C02O O00J C01B 122.4(7) . . ?
C00N C00K C00R 119.8(5) . . ?
C00N C00K C00T 120.8(4) . . ?
C00R C00K C00T 119.2(5) . . ?
O00D C00L C00M 119.7(4) . . ?
O00D C00L C00N 120.3(4) . . ?
C00N C00L C00M 120.1(4) . . ?
O00B C00M C00L 121.2(4) . . ?
O00B C00M C00U 119.1(4) . . ?
C00U C00M C00L 119.5(4) . . ?
C00K C00N Te3 108.7(3) . . ?
C00K C00N C00L 119.5(4) . . ?
C00L C00N Te3 131.8(4) . . ?
O00F C00O C00P 126.6(5) . . ?
O00F C00O C013 112.8(5) . . ?
C00P C00O C013 120.6(5) . . ?
C00O C00P P5 138.5(4) . . ?
C00O C00P C00S 115.5(5) . . ?
C00S C00P P5 106.0(4) . . ?
C00T C00Q Te3 108.3(4) . . ?
C012 C00Q Te3 133.5(4) . . ?
C012 C00Q C00T 118.1(5) . . ?
C00K C00R C00S 121.4(5) . . ?
C00U C00R C00K 122.1(5) . . ?
C00U C00R C00S 116.6(4) . . ?
C00P C00S C00R 116.4(4) . . ?
C00Y C00S C00P 124.3(5) . . ?
C00Y C00S C00R 119.3(4) . . ?
C00Q C00T C00K 118.7(5) . . ?
C00X C00T C00K 119.7(4) . . ?
C00X C00T C00Q 121.6(5) . . ?
C00M C00U P5 133.4(4) . . ?
C00M C00U C00R 118.8(4) . . ?
C00R C00U P5 107.8(4) . . ?
C019 C00V P5 119.3(4) . . ?
C01H C00V P5 120.7(4) . . ?
C01H C00V C019 120.0(5) . . ?
C00X C00W Te2 109.4(4) . . ?
C00X C00W C011 118.1(5) . . ?
C011 C00W Te2 132.4(4) . . ?
C00T C00X C00W 121.0(5) . . ?
C00T C00X C00Y 120.5(5) . . ?
C00W C00X C00Y 118.3(5) . . ?
C00S C00Y C00X 120.0(5) . . ?
C00S C00Y C015 119.3(5) . . ?
C015 C00Y C00X 120.7(5) . . ?
C014 C00Z P4 106.7(4) . . ?
C014 C00Z C01B 117.4(5) . . ?
C01B C00Z P4 135.9(5) . . ?
C01F C010 P4 119.8(4) . . ?
C01F C010 C01K 120.0(5) . . ?
C01K C010 P4 120.2(5) . . ?
O00G C011 C00W 118.8(5) . . ?
O00G C011 C012 120.4(5) . . ?
C00W C011 C012 120.8(5) . . ?
O00C C012 C00Q 122.2(5) . . ?
O00C C012 C011 117.6(5) . . ?
C00Q C012 C011 120.2(5) . . ?
O00E C013 C00O 119.3(5) . . ?
O00E C013 C015 119.4(5) . . ?
C015 C013 C00O 121.3(5) . . ?
C00Z C014 C018 116.7(5) . . ?
C00Z C014 C01G 123.0(6) . . ?
C01G C014 C018 120.2(6) . . ?
C00Y C015 Te2 108.5(4) . . ?
C013 C015 Te2 132.5(4) . . ?
C013 C015 C00Y 119.0(5) . . ?
C018 C016 P4 106.8(4) . . ?
C01O C016 P4 135.3(5) . . ?
C01O C016 C018 117.9(6) . . ?
C14 O017 C025 117.9(7) . . ?
C016 C018 C014 116.2(5) . . ?
C01A C018 C014 120.1(5) . . ?
C01A C018 C016 123.6(6) . . ?
C00V C019 H019 120.2 . . ?
C01L C019 C00V 119.6(5) . . ?
C01L C019 H019 120.2 . . ?
C018 C01A C01P 118.1(6) . . ?
C018 C01A C01T 113.5(8) . . ?
C01P C01A C01T 128.2(8) . . ?
C7 C01A C018 127.1(9) . . ?
C7 C01A C01P 114.5(9) . . ?
O00J C01B C00Z 125.5(6) . . ?
O00J C01B C01X 114.3(6) . . ?
C00Z C01B C01X 120.2(6) . . ?
O00C C01C H01A 109.8 . . ?
O00C C01C H01B 109.8 . . ?
O00C C01C C01D 109.2(5) . . ?
H01A C01C H01B 108.3 . . ?
C01D C01C H01A 109.8 . . ?
C01D C01C H01B 109.8 . . ?
C01C C01D H01C 108.5 . . ?
C01C C01D H01D 108.5 . . ?
H01C C01D H01D 107.5 . . ?
C01Q C01D C01C 114.9(6) . . ?
C01Q C01D H01C 108.5 . . ?
C01Q C01D H01D 108.5 . . ?
C01H C01E H01E 120.2 . . ?
C01J C01E H01E 120.2 . . ?
C01J C01E C01H 119.6(6) . . ?
C010 C01F H01F 120.3 . . ?
C010 C01F C01R 119.4(6) . . ?
C01R C01F H01F 120.3 . . ?
C014 C01G C6 114.5(9) . . ?
C01M C01G C014 119.0(6) . . ?
C01M C01G C6 126.3(9) . . ?
C01N C01G C014 125.5(10) . . ?
C01N C01G C01M 115.4(10) . . ?
C00V C01H C01E 120.6(5) . . ?
C00V C01H H01H 119.7 . . ?
C01E C01H H01H 119.7 . . ?
O00B C01I H01G 109.7 . . ?
O00B C01I H01I 109.7 . . ?
O00B C01I C024 110.0(5) . . ?
H01G C01I H01I 108.2 . . ?
C024 C01I H01G 109.7 . . ?
C024 C01I H01I 109.7 . . ?
C01E C01J H01J 120.1 . . ?
C01L C01J C01E 119.8(6) . . ?
C01L C01J H01J 120.1 . . ?
C010 C01K H01K 120.2 . . ?
C01U C01K C010 119.6(6) . . ?
C01U C01K H01K 120.2 . . ?
C019 C01L H01L 119.8 . . ?
C01J C01L C019 120.5(5) . . ?
C01J C01L H01L 119.8 . . ?
C01G C01M Te 117.0(5) . . ?
C01G C01M TeA 102.1(5) . . ?
C01X C01M Te 122.9(5) . . ?
C01X C01M C01G 120.1(6) . . ?
C01X C01M TeA 137.6(5) . . ?
C01G C01N C01T 117.2(16) . . ?
C01G C01N C022 120.6(14) . . ?
C01T C01N C022 122.1(15) . . ?
O00H C01O C016 121.2(6) . . ?
O00H C01O C025 118.4(6) . . ?
C016 C01O C025 120.2(6) . . ?
C01A C01P Te1 99.1(5) . . ?
C01A C01P Te1A 113.6(6) . . ?
C025 C01P Te1 141.1(6) . . ?
C025 C01P C01A 119.6(6) . . ?
C025 C01P Te1A 126.7(6) . . ?
C01D C01Q H01M 109.4 . . ?
C01D C01Q H01N 109.4 . . ?
C01D C01Q C028 111.3(6) . . ?
H01M C01Q H01N 108.0 . . ?
C028 C01Q H01M 109.4 . . ?
C028 C01Q H01N 109.4 . . ?
C01F C01R H01R 119.7 . . ?
C01S C01R C01F 120.5(6) . . ?
C01S C01R H01R 119.7 . . ?
C01R C01S H01S 120.1 . . ?
C01U C01S C01R 119.9(6) . . ?
C01U C01S H01S 120.1 . . ?
C01N C01T C01A 123.4(14) . . ?
C01N C01T C027 121.3(15) . . ?
C027 C01T C01A 115.0(13) . . ?
C01K C01U H01U 119.7 . . ?
C01S C01U C01K 120.6(6) . . ?
C01S C01U H01U 119.7 . . ?
O00G C01V H01O 110.3 . . ?
O00G C01V H01P 110.3 . . ?
O00G C01V C021 107.3(5) . . ?
H01O C01V H01P 108.5 . . ?
C021 C01V H01O 110.3 . . ?
C021 C01V H01P 110.3 . . ?
H01Q C01W H01T 107.9 . . ?
C020 C01W H01Q 109.1 . . ?
C020 C01W H01T 109.1 . . ?
C020 C01W C02D 112.3(7) . . ?
C02D C01W H01Q 109.1 . . ?
C02D C01W H01T 109.1 . . ?
O00I C01X C01B 119.3(7) . . ?
O00I C01X C01M 120.4(6) . . ?
C01M C01X C01B 120.3(6) . . ?
O00D C020 C01W 109.4(5) . . ?
O00D C020 H02T 109.8 . . ?
O00D C020 H02U 109.8 . . ?
C01W C020 H02T 109.8 . . ?
C01W C020 H02U 109.8 . . ?
H02T C020 H02U 108.2 . . ?
C01V C021 H02V 109.1 . . ?
C01V C021 H02W 109.1 . . ?
H02V C021 H02W 107.8 . . ?
C10 C021 C01V 112.7(6) . . ?
C10 C021 H02V 109.1 . . ?
C10 C021 H02W 109.1 . . ?
C01N C022 Te 109.7(10) . . ?
C02A C022 Te 131.1(12) . . ?
C02A C022 C01N 119.1(15) . . ?
H02X C023 H02Y 107.1 . . ?
C024 C023 H02X 107.8 . . ?
C024 C023 H02Y 107.8 . . ?
C02Q C023 H02X 107.8 . . ?
C02Q C023 H02Y 107.8 . . ?
C02Q C023 C024 118.0(8) . . ?
C01I C024 C023 118.8(7) . . ?
C01I C024 H02Z 107.6 . . ?
C01I C024 H 107.6 . . ?
C023 C024 H02Z 107.6 . . ?
C023 C024 H 107.6 . . ?
H02Z C024 H 107.0 . . ?
O017 C025 C01O 117.6(8) . . ?
O017 C025 C01P 121.5(7) . . ?
C01P C025 C01O 120.7(7) . . ?
O00E C026 H02 109.9 . . ?
O00E C026 HA 109.9 . . ?
O00E C026 C02G 108.8(6) . . ?
H02 C026 HA 108.3 . . ?
C02G C026 H02 109.9 . . ?
C02G C026 HA 109.9 . . ?
C01T C027 Te1 108.6(10) . . ?
C029 C027 Te1 133.5(12) . . ?
C029 C027 C01T 117.9(15) . . ?
C01Q C028 H1 109.5 . . ?
C01Q C028 HB 109.5 . . ?
C01Q C028 HC 109.5 . . ?
H1 C028 HB 109.5 . . ?
H1 C028 HC 109.5 . . ?
HB C028 HC 109.5 . . ?
C027 C029 C02A 118.3(12) . . ?
O9 C029 C027 114.8(17) . . ?
O9 C029 C02A 126.5(14) . . ?
C022 C02A C029 121.2(14) . . ?
C022 C02A O7 129.0(18) . . ?
O7 C02A C029 109.7(14) . . ?
H2 C02B HD 107.7 . . ?
C02C C02B H2 108.9 . . ?
C02C C02B HD 108.9 . . ?
C02J C02B H2 108.9 . . ?
C02J C02B HD 108.9 . . ?
C02J C02B C02C 113.3(8) . . ?
O00F C02C C02B 106.9(6) . . ?
O00F C02C H3 110.3 . . ?
O00F C02C HE 110.3 . . ?
C02B C02C H3 110.3 . . ?
C02B C02C HE 110.3 . . ?
H3 C02C HE 108.6 . . ?
C01W C02D H4 109.2 . . ?
C01W C02D HF 109.2 . . ?
C01W C02D C02W 112.3(9) . . ?
H4 C02D HF 107.9 . . ?
C02W C02D H4 109.2 . . ?
C02W C02D HF 109.2 . . ?
H5 C02E HG 108.4 . . ?
C02G C02E H5 110.0 . . ?
C02G C02E HG 110.0 . . ?
C02G C02E C02V 108.3(9) . . ?
C02V C02E H5 110.0 . . ?
C02V C02E HG 110.0 . . ?
H24A C24 H24B 109.5 . . ?
H24A C24 H24C 109.5 . . ?
H24B C24 H24C 109.5 . . ?
H24D C24 H24E 109.5 . . ?
H24D C24 H24F 109.5 . . ?
H24E C24 H24F 109.5 . . ?
C9 C24 H24A 109.5 . . ?
C9 C24 H24B 109.5 . . ?
C9 C24 H24C 109.5 . . ?
C11 C24 H24D 109.5 . . ?
C11 C24 H24E 109.5 . . ?
C11 C24 H24F 109.5 . . ?
C026 C02G H6 108.9 . . ?
C026 C02G HH 108.9 . . ?
C02E C02G C026 113.4(8) . . ?
C02E C02G H6 108.9 . . ?
C02E C02G HH 108.9 . . ?
H6 C02G HH 107.7 . . ?
H02A C02I H02B 107.7 . . ?
C02P C02I H02A 108.9 . . ?
C02P C02I H02B 108.9 . . ?
O7 C02I H02A 108.9 . . ?
O7 C02I H02B 108.9 . . ?
O7 C02I C02P 113.2(9) . . ?
C02B C02J H7 109.6 . . ?
C02B C02J HI 109.6 . . ?
C02B C02J C02K 110.5(8) . . ?
H7 C02J HI 108.1 . . ?
C02K C02J H7 109.6 . . ?
C02K C02J HI 109.6 . . ?
C02J C02K H8 109.5 . . ?
C02J C02K HJ 109.5 . . ?
C02J C02K HK 109.5 . . ?
H8 C02K HJ 109.5 . . ?
H8 C02K HK 109.5 . . ?
HJ C02K HK 109.5 . . ?
H02C C02L H02D 108.1 . . ?
C14 C02L H02C 109.6 . . ?
C14 C02L H02D 109.6 . . ?
C1 C02L H02C 109.6 . . ?
C1 C02L H02D 109.6 . . ?
C1 C02L C14 110.5(11) . . ?
H02E C02M H02F 108.0 . . ?
C02O C02M H02E 109.4 . . ?
C02O C02M H02F 109.4 . . ?
C030 C02M H02E 109.4 . . ?
C030 C02M H02F 109.4 . . ?
C030 C02M C02O 111.1(10) . . ?
O00J C02O C02M 113.3(9) . . ?
O00J C02O H02G 108.9 . . ?
O00J C02O H02H 108.9 . . ?
C02M C02O H02G 108.9 . . ?
C02M C02O H02H 108.9 . . ?
H02G C02O H02H 107.7 . . ?
C02I C02P H02I 107.6 . . ?
C02I C02P H02J 107.6 . . ?
C02I C02P C9 118.7(10) . . ?
H02I C02P H02J 107.1 . . ?
C9 C02P H02I 107.6 . . ?
C9 C02P H02J 107.6 . . ?
C023 C02Q H9 109.5 . . ?
C023 C02Q HL 109.5 . . ?
C023 C02Q HM 109.5 . . ?
H9 C02Q HL 109.5 . . ?
H9 C02Q HM 109.5 . . ?
HL C02Q HM 109.5 . . ?
H10 C02R HN 109.5 . . ?
H10 C02R HO 109.5 . . ?
HN C02R HO 109.5 . . ?
C10 C02R H10 109.5 . . ?
C10 C02R HN 109.5 . . ?
C10 C02R HO 109.5 . . ?
H02K C02S H02L 110.6 . . ?
O9A C02S H02K 113.2 . . ?
O9A C02S H02L 113.2 . . ?
O9A C02S C19 92.5(15) . . ?
C19 C02S H02K 113.2 . . ?
C19 C02S H02L 113.2 . . ?
C02E C02V H11 109.5 . . ?
C02E C02V HP 109.5 . . ?
C02E C02V HQ 109.5 . . ?
H11 C02V HP 109.5 . . ?
H11 C02V HQ 109.5 . . ?
HP C02V HQ 109.5 . . ?
C02D C02W H12 109.5 . . ?
C02D C02W HR 109.5 . . ?
C02D C02W HS 109.5 . . ?
H12 C02W HR 109.5 . . ?
H12 C02W HS 109.5 . . ?
HR C02W HS 109.5 . . ?
H02M C02X H02N 109.5 . . ?
H02M C02X H02O 109.5 . . ?
H02N C02X H02O 109.5 . . ?
C1 C02X H02M 109.5 . . ?
C1 C02X H02N 109.5 . . ?
C1 C02X H02O 109.5 . . ?
H02P C02Y H02Q 107.0 . . ?
C16 C02Y H02P 107.5 . . ?
C16 C02Y H02Q 107.5 . . ?
C22 C02Y H02P 107.5 . . ?
C22 C02Y H02Q 107.5 . . ?
C22 C02Y C16 119.1(18) . . ?
H02R C02Z H02S 107.1 . . ?
C12 C02Z H02R 107.8 . . ?
C12 C02Z H02S 107.8 . . ?
C12 C02Z C20 118.2(15) . . ?
C20 C02Z H02R 107.8 . . ?
C20 C02Z H02S 107.8 . . ?
C02M C030 H03A 109.2 . . ?
C02M C030 H03B 109.2 . . ?
C02M C030 C23 112.2(12) . . ?
H03A C030 H03B 107.9 . . ?
C23 C030 H03A 109.2 . . ?
C23 C030 H03B 109.2 . . ?
H03C C032 H03D 107.0 . . ?
C15 C032 H03C 107.6 . . ?
C15 C032 H03D 107.6 . . ?
C15 C032 C40 118.9(14) . . ?
C40 C032 H03C 107.6 . . ?
C40 C032 H03D 107.6 . . ?
C021 C10 H10A 109.0 . . ?
C021 C10 H10B 109.0 . . ?
C02R C10 C021 112.8(7) . . ?
C02R C10 H10A 109.0 . . ?
C02R C10 H10B 109.0 . . ?
H10A C10 H10B 107.8 . . ?
O017 C14 C02L 110.4(10) . . ?
O017 C14 H14A 109.6 . . ?
O017 C14 H14B 109.6 . . ?
C02L C14 H14A 109.6 . . ?
C02L C14 H14B 109.6 . . ?
H14A C14 H14B 108.1 . . ?
C029 O9 C16 126.4(13) . . ?
O00I C15 H15A 109.1 . . ?
O00I C15 H15B 109.1 . . ?
C032 C15 O00I 112.6(11) . . ?
C032 C15 H15A 109.1 . . ?
C032 C15 H15B 109.1 . . ?
H15A C15 H15B 107.8 . . ?
C030 C23 H23A 109.5 . . ?
C030 C23 H23B 109.5 . . ?
C030 C23 H23C 109.5 . . ?
H23A C23 H23B 109.5 . . ?
H23A C23 H23C 109.5 . . ?
H23B C23 H23C 109.5 . . ?
C032 C40 H40A 108.8 . . ?
C032 C40 H40B 108.8 . . ?
C032 C40 C2 114.0(16) . . ?
H40A C40 H40B 107.6 . . ?
C2 C40 H40A 108.8 . . ?
C2 C40 H40B 108.8 . . ?
O00H C12 C02Z 122.5(12) . . ?
O00H C12 H12A 106.7 . . ?
O00H C12 H12B 106.7 . . ?
C02Z C12 H12A 106.7 . . ?
C02Z C12 H12B 106.7 . . ?
H12A C12 H12B 106.6 . . ?
C02A O7 C02I 114.4(10) . . ?
C24 C9 H9A 109.4 . . ?
C24 C9 H9B 109.4 . . ?
C02P C9 C24 111.2(9) . . ?
C02P C9 H9A 109.4 . . ?
C02P C9 H9B 109.4 . . ?
H9A C9 H9B 108.0 . . ?
C02L C1 H1A 109.1 . . ?
C02L C1 H1B 109.1 . . ?
C02X C1 C02L 112.4(12) . . ?
C02X C1 H1A 109.1 . . ?
C02X C1 H1B 109.1 . . ?
H1A C1 H1B 107.9 . . ?
H13A C13 H13B 109.5 . . ?
H13A C13 H13C 109.5 . . ?
H13B C13 H13C 109.5 . . ?
C20 C13 H13A 109.5 . . ?
C20 C13 H13B 109.5 . . ?
C20 C13 H13C 109.5 . . ?
C40 C2 H2A 109.5 . . ?
C40 C2 H2B 109.5 . . ?
C40 C2 H2C 109.5 . . ?
H2A C2 H2B 109.5 . . ?
H2A C2 H2C 109.5 . . ?
H2B C2 H2C 109.5 . . ?
C0 Te1A C01P 78.6(5) . . ?
C5 C0 Te1A 129.8(13) . . ?
C7 C0 Te1A 111.1(11) . . ?
C7 C0 C5 119.0(16) . . ?
C4 C3 TeA 132.6(12) . . ?
C4 C3 C6 119.9(15) . . ?
C6 C3 TeA 107.4(10) . . ?
C3 TeA C01M 87.7(4) . . ?
C3 C4 C5 118.5(12) . . ?
O7A C4 C3 133.7(18) . . ?
O7A C4 C5 107.2(14) . . ?
C0 C5 C4 119.6(14) . . ?
O9A C5 C0 117.9(17) . . ?
O9A C5 C4 122.1(14) . . ?
C17 O7A C4 118.5(17) . . ?
C5 O9A C02S 103.6(13) . . ?
C3 C6 C01G 116.6(13) . . ?
C3 C6 C7 121.5(15) . . ?
C7 C6 C01G 121.9(15) . . ?
C01A C7 C0 122.1(14) . . ?
C01A C7 C6 116.2(14) . . ?
C0 C7 C6 121.5(15) . . ?
H8A C8 H8B 108.3 . . ?
C11 C8 H8A 110.0 . . ?
C11 C8 H8B 110.0 . . ?
C11 C8 C17 108.6(17) . . ?
C17 C8 H8A 110.0 . . ?
C17 C8 H8B 110.0 . . ?
C24 C11 H11A 110.6 . . ?
C24 C11 H11B 110.6 . . ?
C8 C11 C24 105.7(14) . . ?
C8 C11 H11A 110.6 . . ?
C8 C11 H11B 110.6 . . ?
H11A C11 H11B 108.7 . . ?
O7A C17 C8 106(2) . . ?
O7A C17 H17A 110.6 . . ?
O7A C17 H17B 110.6 . . ?
C8 C17 H17A 110.6 . . ?
C8 C17 H17B 110.6 . . ?
H17A C17 H17B 108.7 . . ?
C02Y C16 H16A 113.0 . . ?
C02Y C16 H16B 113.0 . . ?
O9 C16 C02Y 93.5(14) . . ?
O9 C16 H16A 113.0 . . ?
O9 C16 H16B 113.0 . . ?
H16A C16 H16B 110.4 . . ?
C02S C19 H19A 112.0 . . ?
C02S C19 H19B 112.0 . . ?
H19A C19 H19B 109.6 . . ?
C18 C19 C02S 99(2) . . ?
C18 C19 H19A 112.0 . . ?
C18 C19 H19B 112.0 . . ?
C02Y C22 H22A 109.5 . . ?
C02Y C22 H22B 109.5 . . ?
H22A C22 H22B 108.1 . . ?
C97 C22 C02Y 111(2) . . ?
C97 C22 H22A 109.5 . . ?
C97 C22 H22B 109.5 . . ?
C19 C18 H18A 106.2 . . ?
C19 C18 H18B 106.2 . . ?
C19 C18 C21 124(2) . . ?
H18A C18 H18B 106.4 . . ?
C21 C18 H18A 106.2 . . ?
C21 C18 H18B 106.2 . . ?
C18 C21 H21A 109.5 . . ?
C18 C21 H21B 109.5 . . ?
C18 C21 H21C 109.5 . . ?
H21A C21 H21B 109.5 . . ?
H21A C21 H21C 109.5 . . ?
H21B C21 H21C 109.5 . . ?
C02Z C20 H20A 107.3 . . ?
C02Z C20 H20B 107.3 . . ?
C13 C20 C02Z 120.2(16) . . ?
C13 C20 H20A 107.3 . . ?
C13 C20 H20B 107.3 . . ?
H20A C20 H20B 106.9 . . ?
C22 C97 H97A 109.5 . . ?
C22 C97 H97B 109.5 . . ?
C22 C97 H97C 109.5 . . ?
H97A C97 H97B 109.5 . . ?
H97A C97 H97C 109.5 . . ?
H97B C97 H97C 109.5 . . ?

loop_
_geom_bond_atom_site_label_1
_geom_bond_atom_site_label_2
_geom_bond_distance
_geom_bond_site_symmetry_2
_geom_bond_publ_flag
Au1 P5 2.2274(13) . ?
Au1 Cl 2.2875(15) . ?
Au P4 2.2283(13) . ?
Au Cl1 2.2876(14) . ?
Te3 C00N 2.107(5) . ?
Te3 C00Q 2.133(6) . ?
Te2 C00W 2.121(6) . ?
Te2 C015 2.112(5) . ?
Te C01M 2.042(7) . ?
Te C022 2.135(16) . ?
Te1 C01P 2.221(8) . ?
Te1 C027 2.093(17) . ?
P5 C00P 1.855(5) . ?
P5 C00U 1.823(5) . ?
P5 C00V 1.809(5) . ?
P4 C00Z 1.834(6) . ?
P4 C010 1.816(6) . ?
P4 C016 1.832(6) . ?
O00B C00M 1.362(6) . ?
O00B C01I 1.439(7) . ?
O00C C012 1.378(6) . ?
O00C C01C 1.441(7) . ?
O00D C00L 1.372(6) . ?
O00D C020 1.442(7) . ?
O00E C013 1.377(6) . ?
O00E C026 1.445(8) . ?
O00F C00O 1.363(6) . ?
O00F C02C 1.424(8) . ?
O00G C011 1.382(6) . ?
O00G C01V 1.420(8) . ?
O00H C01O 1.372(8) . ?
O00H C12 1.269(12) . ?
O00I C01X 1.372(9) . ?
O00I C15 1.466(12) . ?
O00J C01B 1.347(8) . ?
O00J C02O 1.275(12) . ?
C00K C00N 1.387(7) . ?
C00K C00R 1.391(7) . ?
C00K C00T 1.435(7) . ?
C00L C00M 1.436(7) . ?
C00L C00N 1.392(7) . ?
C00M C00U 1.385(7) . ?
C00O C00P 1.397(7) . ?
C00O C013 1.435(8) . ?
C00P C00S 1.415(7) . ?
C00Q C00T 1.405(7) . ?
C00Q C012 1.394(7) . ?
C00R C00S 1.422(7) . ?
C00R C00U 1.389(7) . ?
C00S C00Y 1.385(7) . ?
C00T C00X 1.382(8) . ?
C00V C019 1.393(7) . ?
C00V C01H 1.372(8) . ?
C00W C00X 1.392(7) . ?
C00W C011 1.404(8) . ?
C00X C00Y 1.437(7) . ?
C00Y C015 1.392(7) . ?
C00Z C014 1.394(8) . ?
C00Z C01B 1.401(9) . ?
C010 C01F 1.378(8) . ?
C010 C01K 1.390(8) . ?
C011 C012 1.417(8) . ?
C013 C015 1.379(8) . ?
C014 C018 1.425(8) . ?
C014 C01G 1.395(7) . ?
C016 C018 1.397(8) . ?
C016 C01O 1.383(9) . ?
O017 C025 1.381(9) . ?
O017 C14 1.375(12) . ?
C018 C01A 1.385(8) . ?
C019 H019 0.9300 . ?
C019 C01L 1.390(8) . ?
C01A C01P 1.407(10) . ?
C01A C01T 1.549(18) . ?
C01A C7 1.305(19) . ?
C01B C01X 1.423(10) . ?
C01C H01A 0.9700 . ?
C01C H01B 0.9700 . ?
C01C C01D 1.514(8) . ?
C01D H01C 0.9700 . ?
C01D H01D 0.9700 . ?
C01D C01Q 1.503(9) . ?
C01E H01E 0.9300 . ?
C01E C01H 1.394(8) . ?
C01E C01J 1.392(8) . ?
C01F H01F 0.9300 . ?
C01F C01R 1.393(8) . ?
C01G C01M 1.387(10) . ?
C01G C01N 1.285(19) . ?
C01G C6 1.570(18) . ?
C01H H01H 0.9300 . ?
C01I H01G 0.9700 . ?
C01I H01I 0.9700 . ?
C01I C024 1.476(9) . ?
C01J H01J 0.9300 . ?
C01J C01L 1.380(9) . ?
C01K H01K 0.9300 . ?
C01K C01U 1.384(9) . ?
C01L H01L 0.9300 . ?
C01M C01X 1.386(11) . ?
C01M TeA 2.187(7) . ?
C01N C01T 1.38(2) . ?
C01N C022 1.43(2) . ?
C01O C025 1.413(10) . ?
C01P C025 1.394(12) . ?
C01P Te1A 2.070(7) . ?
C01Q H01M 0.9700 . ?
C01Q H01N 0.9700 . ?
C01Q C028 1.524(9) . ?
C01R H01R 0.9300 . ?
C01R C01S 1.373(9) . ?
C01S H01S 0.9300 . ?
C01S C01U 1.368(10) . ?
C01T C027 1.43(2) . ?
C01U H01U 0.9300 . ?
C01V H01O 0.9700 . ?
C01V H01P 0.9700 . ?
C01V C021 1.517(9) . ?
C01W H01Q 0.9700 . ?
C01W H01T 0.9700 . ?
C01W C020 1.499(9) . ?
C01W C02D 1.511(11) . ?
C020 H02T 0.9700 . ?
C020 H02U 0.9700 . ?
C021 H02V 0.9700 . ?
C021 H02W 0.9700 . ?
C021 C10 1.516(11) . ?
C022 C02A 1.34(2) . ?
C023 H02X 0.9700 . ?
C023 H02Y 0.9700 . ?
C023 C024 1.485(10) . ?
C023 C02Q 1.454(11) . ?
C024 H02Z 0.9700 . ?
C024 H 0.9700 . ?
C026 H02 0.9700 . ?
C026 HA 0.9700 . ?
C026 C02G 1.500(10) . ?
C027 C029 1.43(2) . ?
C028 H1 0.9600 . ?
C028 HB 0.9600 . ?
C028 HC 0.9600 . ?
C029 C02A 1.50(2) . ?
C029 O9 1.386(18) . ?
C02A O7 1.351(18) . ?
C02B H2 0.9700 . ?
C02B HD 0.9700 . ?
C02B C02C 1.553(10) . ?
C02B C02J 1.461(12) . ?
C02C H3 0.9700 . ?
C02C HE 0.9700 . ?
C02D H4 0.9700 . ?
C02D HF 0.9700 . ?
C02D C02W 1.512(13) . ?
C02E H5 0.9700 . ?
C02E HG 0.9700 . ?
C02E C02G 1.490(13) . ?
C02E C02V 1.527(14) . ?
C24 H24A 0.9600 . ?
C24 H24B 0.9600 . ?
C24 H24C 0.9600 . ?
C24 H24D 0.9600 . ?
C24 H24E 0.9600 . ?
C24 H24F 0.9600 . ?
C24 C9 1.542(11) . ?
C24 C11 1.531(16) . ?
C02G H6 0.9700 . ?
C02G HH 0.9700 . ?
C02I H02A 0.9700 . ?
C02I H02B 0.9700 . ?
C02I C02P 1.477(11) . ?
C02I O7 1.378(13) . ?
C02J H7 0.9700 . ?
C02J HI 0.9700 . ?
C02J C02K 1.557(11) . ?
C02K H8 0.9600 . ?
C02K HJ 0.9600 . ?
C02K HK 0.9600 . ?
C02L H02C 0.9700 . ?
C02L H02D 0.9700 . ?
C02L C14 1.502(14) . ?
C02L C1 1.462(16) . ?
C02M H02E 0.9700 . ?
C02M H02F 0.9700 . ?
C02M C02O 1.550(14) . ?
C02M C030 1.412(16) . ?
C02O H02G 0.9700 . ?
C02O H02H 0.9700 . ?
C02P H02I 0.9700 . ?
C02P H02J 0.9700 . ?
C02P C9 1.503(11) . ?
C02Q H9 0.9600 . ?
C02Q HL 0.9600 . ?
C02Q HM 0.9600 . ?
C02R H10 0.9600 . ?
C02R HN 0.9600 . ?
C02R HO 0.9600 . ?
C02R C10 1.512(11) . ?
C02S H02K 0.9700 . ?
C02S H02L 0.9700 . ?
C02S O9A 1.61(2) . ?
C02S C19 1.62(3) . ?
C02V H11 0.9600 . ?
C02V HP 0.9600 . ?
C02V HQ 0.9600 . ?
C02W H12 0.9600 . ?
C02W HR 0.9600 . ?
C02W HS 0.9600 . ?
C02X H02M 0.9600 . ?
C02X H02N 0.9600 . ?
C02X H02O 0.9600 . ?
C02X C1 1.443(17) . ?
C02Y H02P 0.9700 . ?
C02Y H02Q 0.9700 . ?
C02Y C16 1.65(3) . ?
C02Y C22 1.568(17) . ?
C02Z H02R 0.9700 . ?
C02Z H02S 0.9700 . ?
C02Z C12 1.424(14) . ?
C02Z C20 1.476(12) . ?
C030 H03A 0.9700 . ?
C030 H03B 0.9700 . ?
C030 C23 1.537(17) . ?
C032 H03C 0.9700 . ?
C032 H03D 0.9700 . ?
C032 C15 1.368(17) . ?
C032 C40 1.471(19) . ?
C10 H10A 0.9700 . ?
C10 H10B 0.9700 . ?
C14 H14A 0.9700 . ?
C14 H14B 0.9700 . ?
O9 C16 1.47(2) . ?
C15 H15A 0.9700 . ?
C15 H15B 0.9700 . ?
C23 H23A 0.9600 . ?
C23 H23B 0.9600 . ?
C23 H23C 0.9600 . ?
C40 H40A 0.9700 . ?
C40 H40B 0.9700 . ?
C40 C2 1.51(2) . ?
C12 H12A 0.9700 . ?
C12 H12B 0.9700 . ?
C9 H9A 0.9700 . ?
C9 H9B 0.9700 . ?
C1 H1A 0.9700 . ?
C1 H1B 0.9700 . ?
C13 H13A 0.9600 . ?
C13 H13B 0.9600 . ?
C13 H13C 0.9600 . ?
C13 C20 1.457(15) . ?
C2 H2A 0.9600 . ?
C2 H2B 0.9600 . ?
C2 H2C 0.9600 . ?
Te1A C0 2.069(17) . ?
C0 C5 1.39(2) . ?
C0 C7 1.38(2) . ?
C3 TeA 2.167(17) . ?
C3 C4 1.36(2) . ?
C3 C6 1.40(2) . ?
C4 C5 1.52(2) . ?
C4 O7A 1.339(16) . ?
C5 O9A 1.376(19) . ?
O7A C17 1.23(3) . ?
C6 C7 1.41(2) . ?
C8 H8A 0.9700 . ?
C8 H8B 0.9700 . ?
C8 C11 1.529(14) . ?
C8 C17 1.542(18) . ?
C11 H11A 0.9700 . ?
C11 H11B 0.9700 . ?
C17 H17A 0.9700 . ?
C17 H17B 0.9700 . ?
C16 H16A 0.9700 . ?
C16 H16B 0.9700 . ?
C19 H19A 0.9700 . ?
C19 H19B 0.9700 . ?
C19 C18 1.43(3) . ?
C22 H22A 0.9700 . ?
C22 H22B 0.9700 . ?
C22 C97 1.500(19) . ?
C18 H18A 0.9700 . ?
C18 H18B 0.9700 . ?
C18 C21 1.59(3) . ?
C21 H21A 0.9600 . ?
C21 H21B 0.9600 . ?
C21 H21C 0.9600 . ?
C20 H20A 0.9700 . ?
C20 H20B 0.9700 . ?
C97 H97A 0.9600 . ?
C97 H97B 0.9600 . ?
C97 H97C 0.9600 . ?

loop_
_geom_torsion_atom_site_label_1
_geom_torsion_atom_site_label_2
_geom_torsion_atom_site_label_3
_geom_torsion_atom_site_label_4
_geom_torsion
_geom_torsion_site_symmetry_1
_geom_torsion_site_symmetry_2
_geom_torsion_site_symmetry_3
_geom_torsion_site_symmetry_4
_geom_torsion_publ_flag
Au1 P5 C00P C00O -65.0(6) . . . . ?
Au1 P5 C00P C00S 116.9(3) . . . . ?
Au1 P5 C00U C00M 59.3(5) . . . . ?
Au1 P5 C00U C00R -121.1(3) . . . . ?
Au1 P5 C00V C019 7.6(5) . . . . ?
Au1 P5 C00V C01H -169.6(4) . . . . ?
Au P4 C00Z C014 -113.0(3) . . . . ?
Au P4 C00Z C01B 68.6(6) . . . . ?
Au P4 C010 C01F -162.6(4) . . . . ?
Au P4 C010 C01K 18.3(6) . . . . ?
Au P4 C016 C018 116.0(4) . . . . ?
Au P4 C016 C01O -63.9(6) . . . . ?
Te3 C00Q C00T C00K 2.5(6) . . . . ?
Te3 C00Q C00T C00X -176.1(4) . . . . ?
Te3 C00Q C012 O00C -5.9(8) . . . . ?
Te3 C00Q C012 C011 175.5(4) . . . . ?
Te2 C00W C00X C00T 174.7(4) . . . . ?
Te2 C00W C00X C00Y -0.6(7) . . . . ?
Te2 C00W C011 O00G 7.7(9) . . . . ?
Te2 C00W C011 C012 -174.3(4) . . . . ?
Te C01M C01X O00I 1.9(8) . . . . ?
Te C01M C01X C01B 179.5(4) . . . . ?
Te C022 C02A C029 172.2(11) . . . . ?
Te C022 C02A O7 -5(3) . . . . ?
Te1 C01P C025 O017 -1.6(12) . . . . ?
Te1 C01P C025 C01O 173.1(6) . . . . ?
Te1 C027 C029 C02A -176.6(11) . . . . ?
Te1 C027 C029 O9 -3(2) . . . . ?
P5 C00P C00S C00R 2.7(6) . . . . ?
P5 C00P C00S C00Y 179.4(4) . . . . ?
P5 C00V C019 C01L -178.4(4) . . . . ?
P5 C00V C01H C01E 177.6(5) . . . . ?
P4 C00Z C014 C018 -2.6(6) . . . . ?
P4 C00Z C014 C01G -177.2(4) . . . . ?
P4 C00Z C01B O00J -1.3(10) . . . . ?
P4 C00Z C01B C01X 174.5(5) . . . . ?
P4 C010 C01F C01R -179.6(5) . . . . ?
P4 C010 C01K C01U 179.1(5) . . . . ?
P4 C016 C018 C014 2.9(6) . . . . ?
P4 C016 C018 C01A 179.4(5) . . . . ?
P4 C016 C01O O00H -3.8(9) . . . . ?
P4 C016 C01O C025 -178.6(5) . . . . ?
O00B C00M C00U P5 -0.3(8) . . . . ?
O00B C00M C00U C00R -179.8(4) . . . . ?
O00B C01I C024 C023 48.2(9) . . . . ?
O00C C01C C01D C01Q -64.3(7) . . . . ?
O00D C00L C00M O00B 1.4(7) . . . . ?
O00D C00L C00M C00U -174.6(4) . . . . ?
O00D C00L C00N Te3 0.9(8) . . . . ?
O00D C00L C00N C00K 177.5(4) . . . . ?
O00E C013 C015 Te2 -2.1(8) . . . . ?
O00E C013 C015 C00Y 178.3(5) . . . . ?
O00E C026 C02G C02E 63.6(10) . . . . ?
O00F C00O C00P P5 3.8(10) . . . . ?
O00F C00O C00P C00S -178.3(5) . . . . ?
O00F C00O C013 O00E 0.0(7) . . . . ?
O00F C00O C013 C015 177.5(5) . . . . ?
O00G C011 C012 O00C -1.5(8) . . . . ?
O00G C011 C012 C00Q 177.1(5) . . . . ?
O00G C01V C021 C10 -67.3(8) . . . . ?
O00H C01O C025 O017 -1.1(9) . . . . ?
O00H C01O C025 C01P -176.1(6) . . . . ?
O00J C01B C01X O00I -2.5(8) . . . . ?
O00J C01B C01X C01M 179.9(6) . . . . ?
C00K C00R C00S C00P 177.9(5) . . . . ?
C00K C00R C00S C00Y 1.0(8) . . . . ?
C00K C00R C00U P5 180.0(4) . . . . ?
C00K C00R C00U C00M -0.4(8) . . . . ?
C00K C00T C00X C00W -177.8(5) . . . . ?
C00K C00T C00X C00Y -2.6(8) . . . . ?
C00L O00D C020 C01W -179.6(5) . . . . ?
C00L C00M C00U P5 175.8(4) . . . . ?
C00L C00M C00U C00R -3.7(7) . . . . ?
C00M O00B C01I C024 131.7(6) . . . . ?
C00M C00L C00N Te3 -178.8(4) . . . . ?
C00M C00L C00N C00K -2.2(8) . . . . ?
C00N C00K C00R C00S -175.9(5) . . . . ?
C00N C00K C00R C00U 3.3(8) . . . . ?
C00N C00K C00T C00Q -2.0(8) . . . . ?
C00N C00K C00T C00X 176.6(5) . . . . ?
C00N C00L C00M O00B -178.9(4) . . . . ?
C00N C00L C00M C00U 5.1(7) . . . . ?
C00O O00F C02C C02B 167.6(6) . . . . ?
C00O C00P C00S C00R -175.9(5) . . . . ?
C00O C00P C00S C00Y 0.8(8) . . . . ?
C00O C013 C015 Te2 -179.6(4) . . . . ?
C00O C013 C015 C00Y 0.9(8) . . . . ?
C00P P5 C00U C00M -177.6(5) . . . . ?
C00P P5 C00U C00R 1.9(4) . . . . ?
C00P P5 C00V C019 -127.7(4) . . . . ?
C00P P5 C00V C01H 55.1(5) . . . . ?
C00P C00O C013 O00E -179.7(5) . . . . ?
C00P C00O C013 C015 -2.3(8) . . . . ?
C00P C00S C00Y C00X -178.7(5) . . . . ?
C00P C00S C00Y C015 -2.2(8) . . . . ?
C00Q C00T C00X C00W 0.9(9) . . . . ?
C00Q C00T C00X C00Y 176.1(5) . . . . ?
C00R C00K C00N Te3 175.4(4) . . . . ?
C00R C00K C00N C00L -1.9(8) . . . . ?
C00R C00K C00T C00Q -177.2(5) . . . . ?
C00R C00K C00T C00X 1.5(8) . . . . ?
C00R C00S C00Y C00X -2.1(8) . . . . ?
C00R C00S C00Y C015 174.4(5) . . . . ?
C00S C00R C00U P5 -0.8(6) . . . . ?
C00S C00R C00U C00M 178.9(5) . . . . ?
C00S C00Y C015 Te2 -178.4(4) . . . . ?
C00S C00Y C015 C013 1.3(8) . . . . ?
C00T C00K C00N Te3 0.3(6) . . . . ?
C00T C00K C00N C00L -177.1(5) . . . . ?
C00T C00K C00R C00S -0.7(8) . . . . ?
C00T C00K C00R C00U 178.5(5) . . . . ?
C00T C00Q C012 O00C 176.6(5) . . . . ?
C00T C00Q C012 C011 -1.9(8) . . . . ?
C00T C00X C00Y C00S 2.9(8) . . . . ?
C00T C00X C00Y C015 -173.5(5) . . . . ?
C00U P5 C00P C00O 175.5(6) . . . . ?
C00U P5 C00P C00S -2.6(4) . . . . ?
C00U P5 C00V C019 133.8(4) . . . . ?
C00U P5 C00V C01H -43.4(5) . . . . ?
C00U C00R C00S C00P -1.4(7) . . . . ?
C00U C00R C00S C00Y -178.2(5) . . . . ?
C00V P5 C00P C00O 68.7(6) . . . . ?
C00V P5 C00P C00S -109.4(4) . . . . ?
C00V P5 C00U C00M -67.7(6) . . . . ?
C00V P5 C00U C00R 111.8(4) . . . . ?
C00V C019 C01L C01J 1.3(9) . . . . ?
C00W C00X C00Y C00S 178.2(5) . . . . ?
C00W C00X C00Y C015 1.8(8) . . . . ?
C00W C011 C012 O00C -179.5(5) . . . . ?
C00W C011 C012 C00Q -0.9(8) . . . . ?
C00X C00W C011 O00G -174.4(5) . . . . ?
C00X C00W C011 C012 3.6(9) . . . . ?
C00X C00Y C015 Te2 -1.9(6) . . . . ?
C00X C00Y C015 C013 177.8(5) . . . . ?
C00Z P4 C010 C01F -30.5(6) . . . . ?
C00Z P4 C010 C01K 150.4(5) . . . . ?
C00Z P4 C016 C018 -3.6(4) . . . . ?
C00Z P4 C016 C01O 176.5(6) . . . . ?
C00Z C014 C018 C016 -0.2(7) . . . . ?
C00Z C014 C018 C01A -176.9(5) . . . . ?
C00Z C014 C01G C01M 1.0(8) . . . . ?
C00Z C014 C01G C01N 177.0(12) . . . . ?
C00Z C014 C01G C6 175.5(9) . . . . ?
C00Z C01B C01X O00I -178.8(5) . . . . ?
C00Z C01B C01X C01M 3.6(9) . . . . ?
C010 P4 C00Z C014 113.5(4) . . . . ?
C010 P4 C00Z C01B -64.9(7) . . . . ?
C010 P4 C016 C018 -111.6(4) . . . . ?
C010 P4 C016 C01O 68.5(6) . . . . ?
C010 C01F C01R C01S 0.6(11) . . . . ?
C010 C01K C01U C01S 0.3(11) . . . . ?
C011 O00G C01V C021 167.3(6) . . . . ?
C011 C00W C00X C00T -3.6(9) . . . . ?
C011 C00W C00X C00Y -178.9(5) . . . . ?
C012 O00C C01C C01D 175.0(5) . . . . ?
C012 C00Q C00T C00K -179.4(5) . . . . ?
C012 C00Q C00T C00X 2.0(8) . . . . ?
C013 O00E C026 C02G 167.8(6) . . . . ?
C013 C00O C00P P5 -176.5(5) . . . . ?
C013 C00O C00P C00S 1.4(8) . . . . ?
C014 C00Z C01B O00J -179.6(6) . . . . ?
C014 C00Z C01B C01X -3.8(8) . . . . ?
C014 C018 C01A C01P 175.7(5) . . . . ?
C014 C018 C01A C01T 0.8(11) . . . . ?
C014 C018 C01A C7 1.8(14) . . . . ?
C014 C01G C01M Te 178.3(4) . . . . ?
C014 C01G C01M C01X -1.3(9) . . . . ?
C014 C01G C01M TeA 174.5(4) . . . . ?
C014 C01G C01N C01T -1(2) . . . . ?
C014 C01G C01N C022 -177.6(11) . . . . ?
C014 C01G C6 C3 -175.9(11) . . . . ?
C014 C01G C6 C7 0.5(19) . . . . ?
C016 P4 C00Z C014 3.5(4) . . . . ?
C016 P4 C00Z C01B -174.9(6) . . . . ?
C016 P4 C010 C01F 68.6(6) . . . . ?
C016 P4 C010 C01K -110.5(5) . . . . ?
C016 C018 C01A C01P -0.7(9) . . . . ?
C016 C018 C01A C01T -175.6(9) . . . . ?
C016 C018 C01A C7 -174.7(11) . . . . ?
C016 C01O C025 O017 173.8(6) . . . . ?
C016 C01O C025 C01P -1.1(10) . . . . ?
C018 C014 C01G C01M -173.4(5) . . . . ?
C018 C014 C01G C01N 2.5(14) . . . . ?
C018 C014 C01G C6 1.0(11) . . . . ?
C018 C016 C01O O00H 176.4(5) . . . . ?
C018 C016 C01O C025 1.5(9) . . . . ?
C018 C01A C01P Te1 -174.6(5) . . . . ?
C018 C01A C01P C025 1.2(9) . . . . ?
C018 C01A C01P Te1A -175.1(4) . . . . ?
C018 C01A C01T C01N 0.3(19) . . . . ?
C018 C01A C01T C027 174.6(11) . . . . ?
C018 C01A C7 C0 174.1(12) . . . . ?
C018 C01A C7 C6 0(2) . . . . ?
C019 C00V C01H C01E 0.4(9) . . . . ?
C01A C01P C025 O017 -175.0(6) . . . . ?
C01A C01P C025 C01O -0.3(10) . . . . ?
C01A C01T C027 Te1 0.2(16) . . . . ?
C01A C01T C027 C029 -177.5(13) . . . . ?
C01B O00J C02O C02M -153.5(8) . . . . ?
C01B C00Z C014 C018 176.2(5) . . . . ?
C01B C00Z C014 C01G 1.6(8) . . . . ?
C01C O00C C012 C00Q 69.4(7) . . . . ?
C01C O00C C012 C011 -112.0(6) . . . . ?
C01C C01D C01Q C028 -177.1(6) . . . . ?
C01E C01J C01L C019 -0.5(10) . . . . ?
C01F C010 C01K C01U 0.0(10) . . . . ?
C01F C01R C01S C01U -0.3(11) . . . . ?
C01G C014 C018 C016 174.6(5) . . . . ?
C01G C014 C018 C01A -2.1(8) . . . . ?
C01G C01M C01X O00I -178.6(5) . . . . ?
C01G C01M C01X C01B -1.0(9) . . . . ?
C01G C01N C01T C01A 0(2) . . . . ?
C01G C01N C01T C027 -174.0(16) . . . . ?
C01G C01N C022 Te 0(2) . . . . ?
C01G C01N C022 C02A 177.6(15) . . . . ?
C01G C6 C7 C01A -1(2) . . . . ?
C01G C6 C7 C0 -175.2(15) . . . . ?
C01H C00V C019 C01L -1.2(9) . . . . ?
C01H C01E C01J C01L -0.3(10) . . . . ?
C01I O00B C00M C00L 55.3(7) . . . . ?
C01I O00B C00M C00U -128.7(5) . . . . ?
C01J C01E C01H C00V 0.3(9) . . . . ?
C01K C010 C01F C01R -0.5(10) . . . . ?
C01M C01G C01N C01T 174.7(13) . . . . ?
C01M C01G C01N C022 -2(2) . . . . ?
C01M C01G C6 C3 -1.9(19) . . . . ?
C01M C01G C6 C7 174.4(12) . . . . ?
C01N C01G C01M Te 1.9(12) . . . . ?
C01N C01G C01M C01X -177.6(11) . . . . ?
C01N C01G C01M TeA -1.9(11) . . . . ?
C01N C01G C6 C3 10(7) . . . . ?
C01N C01G C6 C7 -173(9) . . . . ?
C01N C01T C027 Te1 174.7(14) . . . . ?
C01N C01T C027 C029 -3(2) . . . . ?
C01N C022 C02A C029 -4(2) . . . . ?
C01N C022 C02A O7 178.4(15) . . . . ?
C01O O00H C12 C02Z -178.0(13) . . . . ?
C01O C016 C018 C014 -177.2(5) . . . . ?
C01O C016 C018 C01A -0.7(9) . . . . ?
C01P C01A C01T C01N -174.0(13) . . . . ?
C01P C01A C01T C027 0.3(19) . . . . ?
C01P C01A C7 C0 0(2) . . . . ?
C01P C01A C7 C6 -174.4(12) . . . . ?
C01R C01S C01U C01K -0.1(11) . . . . ?
C01T C01A C01P Te1 -0.6(11) . . . . ?
C01T C01A C01P C025 175.2(10) . . . . ?
C01T C01A C01P Te1A -1.1(12) . . . . ?
C01T C01A C7 C0 178(7) . . . . ?
C01T C01A C7 C6 3(5) . . . . ?
C01T C01N C022 Te -175.6(15) . . . . ?
C01T C01N C022 C02A 2(2) . . . . ?
C01T C027 C029 C02A 0(2) . . . . ?
C01T C027 C029 O9 173.9(13) . . . . ?
C01V O00G C011 C00W -92.5(7) . . . . ?
C01V O00G C011 C012 89.5(7) . . . . ?
C01V C021 C10 C02R -176.3(8) . . . . ?
C01X O00I C15 C032 -163.3(12) . . . . ?
C020 O00D C00L C00M 78.6(6) . . . . ?
C020 O00D C00L C00N -101.1(6) . . . . ?
C020 C01W C02D C02W -177.1(8) . . . . ?
C022 C01N C01T C01A 176.2(15) . . . . ?
C022 C01N C01T C027 2(3) . . . . ?
C022 C02A O7 C02I 73(2) . . . . ?
C025 O017 C14 C02L 170.8(9) . . . . ?
C026 O00E C013 C00O -73.3(7) . . . . ?
C026 O00E C013 C015 109.2(6) . . . . ?
C027 C029 C02A C022 3(2) . . . . ?
C027 C029 C02A O7 -178.9(12) . . . . ?
C027 C029 O9 C16 79(2) . . . . ?
C029 C02A O7 C02I -104.7(14) . . . . ?
C029 O9 C16 C02Y 150.4(18) . . . . ?
C02A C029 O9 C16 -108(2) . . . . ?
C02C O00F C00O C00P 19.0(9) . . . . ?
C02C O00F C00O C013 -160.7(6) . . . . ?
C02C C02B C02J C02K 174.6(8) . . . . ?
C02D C01W C020 O00D -176.0(6) . . . . ?
C02I C02P C9 C24 175.4(10) . . . . ?
C02J C02B C02C O00F 64.6(10) . . . . ?
C02O O00J C01B C00Z -31.5(11) . . . . ?
C02O O00J C01B C01X 152.4(9) . . . . ?
C02O C02M C030 C23 -177.1(12) . . . . ?
C02P C02I O7 C02A -171.4(13) . . . . ?
C02Q C023 C024 C01I 178.2(8) . . . . ?
C02S C19 C18 C21 -116(3) . . . . ?
C02V C02E C02G C026 -175.7(9) . . . . ?
C030 C02M C02O O00J 65.6(15) . . . . ?
C14 O017 C025 C01O 98.5(10) . . . . ?
C14 O017 C025 C01P -86.6(11) . . . . ?
C14 C02L C1 C02X -168.1(14) . . . . ?
O9 C029 C02A C022 -169.3(14) . . . . ?
O9 C029 C02A O7 8.5(19) . . . . ?
C15 O00I C01X C01B 82.9(10) . . . . ?
C15 O00I C01X C01M -99.5(10) . . . . ?
C15 C032 C40 C2 -59(3) . . . . ?
C40 C032 C15 O00I 177.0(15) . . . . ?
C12 O00H C01O C016 94.8(12) . . . . ?
C12 O00H C01O C025 -90.3(12) . . . . ?
C12 C02Z C20 C13 110(2) . . . . ?
O7 C02I C02P C9 -54.1(15) . . . . ?
C9 C24 C11 C8 -4.6(14) . . . . ?
C1 C02L C14 O017 -71.8(15) . . . . ?
Te1A C01P C025 O017 0.8(10) . . . . ?
Te1A C01P C025 C01O 175.5(5) . . . . ?
Te1A C0 C5 C4 -174.9(11) . . . . ?
Te1A C0 C5 O9A -1(2) . . . . ?
Te1A C0 C7 C01A 1(2) . . . . ?
Te1A C0 C7 C6 174.5(13) . . . . ?
C0 C5 O9A C02S 138.2(15) . . . . ?
C3 C4 C5 C0 1(2) . . . . ?
C3 C4 C5 O9A -172.1(13) . . . . ?
C3 C4 O7A C17 -3(3) . . . . ?
C3 C6 C7 C01A 175.3(15) . . . . ?
C3 C6 C7 C0 1(3) . . . . ?
TeA C01M C01X O00I 7.6(10) . . . . ?
TeA C01M C01X C01B -174.8(5) . . . . ?
TeA C3 C4 C5 172.5(11) . . . . ?
TeA C3 C4 O7A 3(3) . . . . ?
TeA C3 C6 C01G 1.8(16) . . . . ?
TeA C3 C6 C7 -174.6(14) . . . . ?
C4 C3 C6 C01G 178.0(13) . . . . ?
C4 C3 C6 C7 2(2) . . . . ?
C4 C5 O9A C02S -48.5(17) . . . . ?
C4 O7A C17 C8 -174.9(17) . . . . ?
C5 C0 C7 C01A -176.4(15) . . . . ?
C5 C0 C7 C6 -2(2) . . . . ?
C5 C4 O7A C17 -174(2) . . . . ?
O7A C4 C5 C0 173.3(13) . . . . ?
O7A C4 C5 O9A 0.1(18) . . . . ?
O9A C02S C19 C18 -104.1(18) . . . . ?
C6 C01G C01M Te 4.5(11) . . . . ?
C6 C01G C01M C01X -175.0(10) . . . . ?
C6 C01G C01M TeA 0.7(11) . . . . ?
C6 C01G C01N C01T 6(7) . . . . ?
C6 C01G C01N C022 -170(9) . . . . ?
C6 C3 C4 C5 -3(2) . . . . ?
C6 C3 C4 O7A -172.3(16) . . . . ?
C7 C01A C01P Te1 0.1(11) . . . . ?
C7 C01A C01P C025 175.9(10) . . . . ?
C7 C01A C01P Te1A -0.4(11) . . . . ?
C7 C01A C01T C01N -177(7) . . . . ?
C7 C01A C01T C027 -2(5) . . . . ?
C7 C0 C5 C4 1(2) . . . . ?
C7 C0 C5 O9A 174.9(14) . . . . ?
C11 C24 C9 C02P -29.9(18) . . . . ?
C11 C8 C17 O7A 169(2) . . . . ?
C17 C8 C11 C24 180(2) . . . . ?
C16 C02Y C22 C97 -56(4) . . . . ?
C19 C02S O9A C5 -177.1(14) . . . . ?
C22 C02Y C16 O9 -139(2) . . . . ?
C20 C02Z C12 O00H 55(2) . . . . ?
